data_7250801
loop_
_publ_author_name
'Liu, Cheng'
'Xie, Zhen-Lang'
'Dong, Xin'
'Jin, Wan-Ting'
'Lian, Yi-Xin'
'Zhou, Zhao-Hui'

_publ_section_title
;
 Construction of octanuclear polyoxomolybdenum(v)-based porous materials
 with lithium additives
;
_journal_issue 37
_journal_name_full 'RSC Advances'
_journal_page_first 30062
_journal_page_last 30070
_journal_paper_doi 10.1039/D5RA03010B
_journal_volume 15
_journal_year 2025
_chemical_formula_moiety 'C32 H52 Mo8 N24 O20, 2(H8 Li O4), H14 Li2 O7, 2(C4 H7 N3), 20.5[H2O]'
_chemical_formula_sum 'C40 H137 Li4 Mo8 N30 O55.5'
_chemical_formula_weight 2722.07
_chemical_name_systematic MO1
_space_group_crystal_system triclinic
_space_group_IT_number 2
_space_group_name_Hall '-P 1'
_space_group_name_H-M_alt 'P -1'
_atom_sites_solution_hydrogens mixed
_atom_sites_solution_primary dual
_audit_creation_date 2024-10-23
_audit_creation_method
;
Olex2 1.3
(compiled 2020.06.28 svn.raecde09e for OlexSys, GUI svn.r6132)
;
_audit_update_record
;
2025-04-14 deposited with the CCDC.	2025-08-04 downloaded from the CCDC.
;
_cell_angle_alpha 81.012(2)
_cell_angle_beta 89.971(2)
_cell_angle_gamma 72.593(2)
_cell_formula_units_Z 2
_cell_length_a 13.3561(3)
_cell_length_b 14.9592(4)
_cell_length_c 27.3998(7)
_cell_measurement_reflns_used 18028
_cell_measurement_temperature 100.01(10)
_cell_measurement_theta_max 66.9380
_cell_measurement_theta_min 3.1380
_cell_volume 5153.3(2)
_computing_cell_refinement 'CrysAlisPro 1.171.42.94a (Rigaku OD, 2023)'
_computing_data_collection 'CrysAlisPro 1.171.42.94a (Rigaku OD, 2023)'
_computing_data_reduction 'CrysAlisPro 1.171.42.94a (Rigaku OD, 2023)'
_computing_molecular_graphics 'Olex2 1.3 (Dolomanov et al., 2009)'
_computing_publication_material 'Olex2 1.3 (Dolomanov et al., 2009)'
_computing_structure_refinement 'SHELXL 2018/3 (Sheldrick, 2015)'
_computing_structure_solution 'SHELXT 2018/2 (Sheldrick, 2018)'
_diffrn_ambient_environment N~2~
_diffrn_ambient_temperature 100.01(10)
_diffrn_detector 'CCD plate'
_diffrn_detector_area_resol_mean 10.4741
_diffrn_detector_type Atlas
_diffrn_measured_fraction_theta_full 0.974
_diffrn_measured_fraction_theta_max 0.974
_diffrn_measurement_details
;
List of Runs (angles in degrees, time in seconds):

  # Type    Start    End  Width  t~exp~   \w     \q     \k     \f   Frames
#--------------------------------------------------------------------------
  1  \w    -91.00 -10.00   1.00    1.02    --  -41.98 125.00-150.00   81
  2  \w   -115.00 -19.00   1.00    1.02    --  -41.98 -38.00  30.00   96
  3  \w   -109.00 -21.00   1.00    1.02    --  -41.98 -38.00 120.00   88
  4  \w     54.00  80.00   1.00    1.02    --   41.98  57.00 -30.00   26
  5  \w     34.00 117.00   1.00    4.10    --   91.68 -77.00 -30.00   83
  6  \w     90.00 117.00   1.00    4.10    --   91.68-125.00 120.00   27
  7  \w     17.00 115.00   1.00    4.10    --   91.68 -30.00 -60.00   98
  8  \w     22.00  80.00   1.00    4.10    --   91.68 -30.00 120.00   58
  9  \w     83.00 108.00   1.00    4.10    --   91.68-125.00-120.00   25
 10  \w     94.00 123.00   1.00    4.10    --   91.68 125.00 -30.00   29
 11  \w    128.00 158.00   1.00    4.10    --   91.68 125.00 -30.00   30
 12  \w    126.00 152.00   1.00    4.10    --   91.68 125.00  60.00   26
 13  \w     15.00 128.00   1.00    4.10    --   91.68 -15.00-180.00  113
 14  \w     26.00 115.00   1.00    4.10    --   91.68 -30.00  30.00   89
 15  \w     31.00 105.00   1.00    4.10    --   91.68 -94.00 -90.00   74
 16  \w     37.00 109.00   1.00    4.10    --   91.68 -77.00  90.00   72
;
_diffrn_measurement_device 'four-circle diffractometer'
_diffrn_measurement_device_type 'SuperNova, Dual, Cu at home/near, Atlas'
_diffrn_measurement_method '\w scans'
_diffrn_orient_matrix_type 'CrysAlisPro convention (1999,Acta A55,543-557)'
_diffrn_orient_matrix_UB_11 0.0044876000
_diffrn_orient_matrix_UB_12 0.0430732000
_diffrn_orient_matrix_UB_13 0.0471801000
_diffrn_orient_matrix_UB_21 0.0326274000
_diffrn_orient_matrix_UB_22 -0.1002451000
_diffrn_orient_matrix_UB_23 0.0310535000
_diffrn_orient_matrix_UB_31 0.1164596000
_diffrn_orient_matrix_UB_32 -0.0080001000
_diffrn_orient_matrix_UB_33 -0.0076123000
_diffrn_radiation_monochromator mirror
_diffrn_radiation_probe x-ray
_diffrn_radiation_type 'Cu K\a'
_diffrn_radiation_wavelength 1.54184
_diffrn_reflns_av_R_equivalents 0.0262
_diffrn_reflns_av_unetI/netI 0.0343
_diffrn_reflns_Laue_measured_fraction_full 0.974
_diffrn_reflns_Laue_measured_fraction_max 0.974
_diffrn_reflns_limit_h_max 15
_diffrn_reflns_limit_h_min -10
_diffrn_reflns_limit_k_max 17
_diffrn_reflns_limit_k_min -16
_diffrn_reflns_limit_l_max 30
_diffrn_reflns_limit_l_min -32
_diffrn_reflns_number 34837
_diffrn_reflns_point_group_measured_fraction_full 0.974
_diffrn_reflns_point_group_measured_fraction_max 0.974
_diffrn_reflns_theta_full 66.917
_diffrn_reflns_theta_max 66.917
_diffrn_reflns_theta_min 3.138
_diffrn_source 'micro-focus sealed X-ray tube'
_diffrn_source_type 'SuperNova (Cu) X-ray Source'
_exptl_absorpt_coefficient_mu 8.638
_exptl_absorpt_correction_T_max 1.00000
_exptl_absorpt_correction_T_min 0.64092
_exptl_absorpt_correction_type multi-scan
_exptl_absorpt_process_details
;
CrysAlisPro 1.171.42.94a (Rigaku Oxford Diffraction, 2023)
Empirical absorption correction using spherical harmonics,
implemented in SCALE3 ABSPACK scaling algorithm.
;
_exptl_crystal_colour 'metallic orangish orange'
_exptl_crystal_colour_lustre metallic
_exptl_crystal_colour_modifier orangish
_exptl_crystal_colour_primary orange
_exptl_crystal_density_diffrn 1.754
_exptl_crystal_description block
_exptl_crystal_F_000 2758
_exptl_crystal_preparation 1
_exptl_crystal_recrystallization_method 1
_exptl_crystal_size_max 0.02
_exptl_crystal_size_mid 0.01
_exptl_crystal_size_min 0.01
_refine_diff_density_max 1.042
_refine_diff_density_min -1.068
_refine_diff_density_rms 0.103
_refine_ls_extinction_method none
_refine_ls_goodness_of_fit_ref 1.035
_refine_ls_hydrogen_treatment mixed
_refine_ls_matrix_type full
_refine_ls_number_parameters 1109
_refine_ls_number_reflns 17849
_refine_ls_number_restraints 32
_refine_ls_restrained_S_all 1.093
_refine_ls_R_factor_all 0.0379
_refine_ls_R_factor_gt 0.0310
_refine_ls_shift/su_max 0.002
_refine_ls_shift/su_mean 0.000
_refine_ls_structure_factor_coef Fsqd
_refine_ls_weighting_details 'w=1/[\s^2^(Fo^2^)+(0.0461P)^2^+0.2275P] where P=(Fo^2^+2Fc^2^)/3'
_refine_ls_weighting_scheme calc
_refine_ls_wR_factor_gt 0.0812
_refine_ls_wR_factor_ref 0.0857
_reflns_Friedel_coverage 0.000
_reflns_number_gt 14821
_reflns_number_total 17849
_reflns_threshold_expression 'I > 2\s(I)'
_cod_data_source_file d5ra03010b2.cif
_cod_data_source_block exp_21679_auto
_cod_original_formula_sum 'C40 H137 Li4 Mo8 N30 O55.50'
_cod_database_code 7250801
_shelx_shelxl_version_number 2018/3
_shelx_space_group_comment
;
The symmetry employed for this shelxl refinement is uniquely defined
by the following loop, which should always be used as a source of
symmetry information in preference to the above space-group names.
They are only intended as comments.
;
_shelx_estimated_absorpt_t_max 0.919
_shelx_estimated_absorpt_t_min 0.846
_reflns_odcompleteness_completeness 97.06
_reflns_odcompleteness_iscentric 1
_reflns_odcompleteness_theta 66.97
_olex2_refinement_description
;
1. Fixed Uiso
 At 1.2 times of:
  All N(H) groups, All O(H) groups
 At 1.5 times of:
  All C(H,H,H) groups, All O(H,H) groups
2. Restrained distances
 O3W-H3WA = O3W-H3WB = O4W-H4WB = O4W-H4WA
 0.85 with sigma of 0.02
 O7W-H7WB = O7W-H7WA
 0.85 with sigma of 0.02
 O7W-H7WA = O7W-H7WB
 0.85 with sigma of 0.02
 O02G-H02A = O02G-H02B
 0.85 with sigma of 0.02
 Li4-H14A \\sim Li4-H14B
 with sigma of 0.02
 Li2-H5WA \\sim Li2-H5WB
 with sigma of 0.02
 N5-H9 \\sim N4-H9
 with sigma of 0.02
 N10-H10 \\sim N11-H10
 with sigma of 0.02
 N22-C22 \\sim N19-H12 \\sim N20-H12
 with sigma of 0.02
 N13-H11 \\sim N14-H11
 with sigma of 0.02
 Li3-H9WA \\sim Li3-H9WB
 with sigma of 0.02
 Li3-H10A \\sim Li3-H10B
 with sigma of 0.02
3. Rigid body (RIGU) restrains
 H10, N10, N11
 with sigma for 1-2 distances of 0.01 and sigma for 1-3 distances of 0.02
 N5, N4, H9
 with sigma for 1-2 distances of 0.01 and sigma for 1-3 distances of 0.02
 N19, N20, H12
 with sigma for 1-2 distances of 0.01 and sigma for 1-3 distances of 0.02
 H11, N14, N13
 with sigma for 1-2 distances of 0.01 and sigma for 1-3 distances of 0.02
4.a Riding coordinates:
 O9(H9), O11(H11), O12(H12), O10(H10), O8W(H8WA,H8WB), O1W(H1WA,H1WB),
 O7W(H7WA,H7WB), O5W(H5WA,H5WB)
4.b Free rotating group:
 O14W(H14A,H14B), O10W(H10A,H10B), O9W(H9WA,H9WB)
4.c Rotating group:
 O6W(H6WA,H6WB), O12W(H12A,H12B), O2W(H2WA,H2WB), O11W(H11A,H11B), O13W(H13A,
 H13B), O02G(H02A,H02B)
4.d Aromatic/amide H refined with riding coordinates:
 N28(H28)
4.e Idealised Me refined as rotating group:
 C16(H16A,H16B,H16C), C19(H19A,H19B,H19C), C21(H21A,H21B,H21C), C23(H23A,H23B,
 H23C), C24(H24A,H24B,H24C), C25(H25A,H25B,H25C), C27(H27A,H27B,H27C), C28(H28A,
 H28B,H28C), C29(H29A,H29B,H29C), C30(H30A,H30B,H30C), C31(H31A,H31B,H31C),
 C32(H32A,H32B,H32C), C33(H33A,H33B,H33C), C34(H34A,H34B,H34C), C35(H35A,H35B,
 H35C), C36(H36A,H36B,H36C), C37(H37A,H37B,H37C), C38(H38A,H38B,H38C), C39(H39A,
 H39B,H39C), C40(H40A,H40B,H40C)
;
_smtbx_masks_void_probe_radius 1.2
_smtbx_masks_void_truncation_radius 1.2
_olex2_exptl_crystal_mounting_method 1
_olex2_submission_special_instructions 'No special instructions were received'
_oxdiff_exptl_absorpt_empirical_details
;
Empirical correction (ABSPACK) includes:
- Absorption correction using spherical harmonics
- Frame scaling
;
_oxdiff_exptl_absorpt_empirical_full_max 1.374
_oxdiff_exptl_absorpt_empirical_full_min 0.736

loop_
_space_group_symop_operation_xyz
'x, y, z'
'-x, -y, -z'

loop_
_atom_site_label
_atom_site_type_symbol
_atom_site_fract_x
_atom_site_fract_y
_atom_site_fract_z
_atom_site_U_iso_or_equiv
_atom_site_adp_type
_atom_site_occupancy
_atom_site_site_symmetry_order
_atom_site_calc_flag
_atom_site_refinement_flags_posn
_atom_site_refinement_flags_adp
_atom_site_refinement_flags_occupancy
_atom_site_disorder_assembly
_atom_site_disorder_group
Mo6 Mo 0.10017(2) 0.79071(2) 0.19196(2) 0.00880(6) Uani 1 1 d . . . . .
Mo1 Mo 0.35117(2) 0.40264(2) 0.39510(2) 0.00903(6) Uani 1 1 d . . . . .
Mo5 Mo 0.14921(2) 0.61180(2) 0.10482(2) 0.00876(6) Uani 1 1 d . . . . .
Mo2 Mo 0.40150(2) 0.22409(2) 0.30882(2) 0.00847(6) Uani 1 1 d . . . . .
Mo7 Mo 0.14239(2) 0.78082(2) 0.28413(2) 0.00915(6) Uani 1 1 d . . . . .
Mo4 Mo 0.23841(2) 0.43279(2) 0.11320(2) 0.00859(6) Uani 1 1 d . . . . .
Mo3 Mo 0.35854(2) 0.23127(2) 0.21704(2) 0.00845(6) Uani 1 1 d . . . . .
Mo8 Mo 0.26288(2) 0.58134(2) 0.38794(2) 0.00945(6) Uani 1 1 d . . . . .
O9 O 0.33940(16) 0.36873(15) 0.32187(8) 0.0097(4) Uani 1 1 d . . . . .
H9 H 0.409559 0.345965 0.335449 0.012 Uiso 1 1 d DR U . . .
O11 O 0.16520(16) 0.64491(15) 0.17915(8) 0.0106(4) Uani 1 1 d . . . . .
H11 H 0.091596 0.659939 0.172819 0.013 Uiso 1 1 d DR U . . .
O13 O 0.26948(16) 0.24242(15) 0.27325(8) 0.0121(4) Uani 1 1 d . . . . .
O18 O 0.23090(16) 0.77729(16) 0.22752(8) 0.0126(5) Uani 1 1 d . . . . .
O12 O 0.21747(16) 0.63156(15) 0.30981(8) 0.0115(4) Uani 1 1 d . . . . .
H12 H 0.153452 0.637262 0.325960 0.014 Uiso 1 1 d DR U . . .
O15 O 0.10257(16) 0.50551(15) 0.13357(8) 0.0112(4) Uani 1 1 d . . . . .
O10 O 0.28650(16) 0.38339(15) 0.19141(8) 0.0101(4) Uani 1 1 d . . . . .
H10 H 0.347154 0.357006 0.174144 0.012 Uiso 1 1 d DR U . . .
O17 O 0.03834(17) 0.74242(15) 0.25056(8) 0.0128(5) Uani 1 1 d . . . . .
O16 O 0.29712(16) 0.53732(16) 0.11304(8) 0.0125(4) Uani 1 1 d . . . . .
O19 O 0.20366(16) 0.47794(16) 0.38462(8) 0.0124(5) Uani 1 1 d . . . . .
O20 O 0.40091(16) 0.50917(15) 0.36931(8) 0.0116(4) Uani 1 1 d . . . . .
O14 O 0.46739(16) 0.26515(15) 0.24973(8) 0.0115(4) Uani 1 1 d . . . . .
O2 O 0.46092(17) 0.10576(16) 0.32363(8) 0.0143(5) Uani 1 1 d . . . . .
O4 O 0.22371(16) 0.42297(16) 0.05302(8) 0.0137(5) Uani 1 1 d . . . . .
O3 O 0.40591(17) 0.11345(16) 0.21397(8) 0.0138(5) Uani 1 1 d . . . . .
O5 O 0.11569(17) 0.63181(16) 0.04367(8) 0.0146(5) Uani 1 1 d . . . . .
O14W O 0.0169(2) 0.05684(18) 0.34578(9) 0.0241(6) Uani 1 1 d G . . . .
H14A H 0.007204 0.021297 0.372541 0.036 Uiso 1 1 d DG U . . .
H14B H 0.032942 0.018672 0.324030 0.036 Uiso 1 1 d DG U . . .
O10W O 0.4795(2) 0.94757(18) 0.15807(9) 0.0235(5) Uani 1 1 d G . . . .
H10A H 0.487953 0.976607 0.128947 0.035 Uiso 1 1 d DG U . . .
H10B H 0.453256 0.993142 0.175016 0.035 Uiso 1 1 d DG U . . .
O8 O 0.27448(17) 0.58943(16) 0.44851(8) 0.0151(5) Uani 1 1 d . . . . .
O6 O 0.03608(17) 0.90841(16) 0.17863(8) 0.0149(5) Uani 1 1 d . . . . .
O3W O 0.6510(2) 0.55817(19) 0.21346(10) 0.0221(5) Uani 1 1 d D . . . .
O1 O 0.37980(17) 0.38093(16) 0.45702(8) 0.0141(5) Uani 1 1 d . . . . .
O7 O 0.08981(18) 0.89809(16) 0.28796(8) 0.0150(5) Uani 1 1 d . . . . .
O6W O 0.46533(18) 0.58592(18) 0.14062(9) 0.0221(5) Uani 1 1 d . . . . .
H6WA H 0.423147 0.559340 0.128176 0.033 Uiso 1 1 d R U . . .
H6WB H 0.517639 0.578116 0.120745 0.033 Uiso 1 1 d R U . . .
O4W O 0.5053(2) 0.5863(2) 0.29386(12) 0.0320(6) Uani 1 1 d D . . . .
O12W O -0.10476(18) 0.23060(17) 0.39358(9) 0.0206(5) Uani 1 1 d . . . . .
H12A H -0.166432 0.219338 0.393202 0.031 Uiso 1 1 d R U . . .
H12B H -0.071094 0.192454 0.420605 0.031 Uiso 1 1 d R U . . .
N8 N 0.1780(2) 0.31215(19) 0.13332(10) 0.0120(5) Uani 1 1 d . . . . .
O9W O 0.42586(19) 0.73830(19) 0.19298(11) 0.0264(6) Uani 1 1 d G . . . .
H9WA H 0.361277 0.760714 0.201255 0.040 Uiso 1 1 d DG U . . .
H9WB H 0.424382 0.694417 0.175872 0.040 Uiso 1 1 d DG U . . .
O8W O 0.62776(18) 0.72432(17) 0.14612(9) 0.0201(5) Uani 1 1 d . . . . .
H8WA H 0.617002 0.743998 0.113958 0.030 Uiso 1 1 d R U . . .
H8WB H 0.691372 0.727138 0.152308 0.030 Uiso 1 1 d R U . . .
O2W O 0.72277(19) 0.64400(18) 0.30479(9) 0.0233(5) Uani 1 1 d . . . . .
H2WA H 0.690128 0.701636 0.289876 0.035 Uiso 1 1 d R U . . .
H2WB H 0.786021 0.631963 0.293649 0.035 Uiso 1 1 d R U . . .
O11W O 0.07502(19) 0.26703(19) 0.31982(10) 0.0262(6) Uani 1 1 d . . . . .
H11A H 0.065883 0.312026 0.338730 0.039 Uiso 1 1 d R U . . .
H11B H 0.063150 0.300201 0.289363 0.039 Uiso 1 1 d R U . . .
N16 N 0.2030(2) 0.73810(19) 0.09199(10) 0.0111(5) Uani 1 1 d . . . . .
N19 N 0.0585(2) 0.75049(19) 0.35092(10) 0.0122(5) Uani 1 1 d D . . . .
N11 N 0.4022(2) 0.34169(19) 0.11485(10) 0.0120(5) Uani 1 1 d D . . . .
N23 N 0.3216(2) 0.70351(19) 0.36796(10) 0.0123(5) Uani 1 1 d . . . . .
N1 N 0.2955(2) 0.2759(2) 0.40782(10) 0.0130(6) Uani 1 1 d . . . . .
N7 N 0.2156(2) 0.24262(19) 0.17378(10) 0.0119(5) Uani 1 1 d . . . . .
N20 N 0.0992(2) 0.6728(2) 0.38697(10) 0.0144(6) Uani 1 1 d D . . . .
N10 N 0.4413(2) 0.26076(19) 0.14967(10) 0.0123(5) Uani 1 1 d D . . . .
N5 N 0.5280(2) 0.24864(19) 0.35103(10) 0.0118(5) Uani 1 1 d D . . . .
N17 N 0.1847(2) 0.80454(19) 0.12321(10) 0.0120(5) Uani 1 1 d . . . . .
N30 N 0.4962(2) 0.0528(2) 0.06517(11) 0.0183(6) Uani 1 1 d . . . . .
N2 N 0.3158(2) 0.20964(19) 0.37668(10) 0.0123(5) Uani 1 1 d . . . . .
N14 N -0.0276(2) 0.76498(19) 0.15056(10) 0.0120(5) Uani 1 1 d D . . . .
N4 N 0.5103(2) 0.31527(19) 0.38193(10) 0.0116(5) Uani 1 1 d D . . . .
N24 N 0.4243(2) 0.7957(2) 0.35910(11) 0.0160(6) Uani 1 1 d . . . . .
O1W O 0.7380(2) 0.4338(2) 0.31530(10) 0.0331(6) Uani 1 1 d . . . . .
H1WA H 0.727185 0.378781 0.324036 0.050 Uiso 1 1 d R U . . .
H1WB H 0.804105 0.423201 0.323676 0.050 Uiso 1 1 d R U . . .
O13W O -0.1281(2) 0.2333(2) 0.27719(11) 0.0332(6) Uani 1 1 d . . . . .
H13A H -0.170723 0.198607 0.265812 0.050 Uiso 1 1 d R U . . .
H13B H -0.147800 0.291326 0.253844 0.050 Uiso 1 1 d R U . . .
O7W O 0.5919(2) 0.80414(19) 0.24396(10) 0.0321(6) Uani 1 1 d D . . . .
H7WA H 0.617256 0.862228 0.241240 0.048 Uiso 1 1 d DR U . . .
H7WB H 0.536196 0.818978 0.268980 0.048 Uiso 1 1 d DR U . . .
N22 N 0.2823(2) 0.77236(19) 0.32799(10) 0.0118(5) Uani 1 1 d D . . . .
N13 N -0.0099(2) 0.70007(19) 0.11853(10) 0.0123(5) Uani 1 1 d D . . . .
N18 N 0.2747(2) 0.8495(2) 0.06134(10) 0.0166(6) Uani 1 1 d . . . . .
N15 N -0.1814(2) 0.7533(2) 0.12766(11) 0.0171(6) Uani 1 1 d . . . . .
N6 N 0.6823(2) 0.2513(2) 0.37967(11) 0.0159(6) Uani 1 1 d . . . . .
N12 N 0.5714(2) 0.2789(2) 0.10290(10) 0.0149(6) Uani 1 1 d . . . . .
N9 N 0.0725(2) 0.2219(2) 0.14310(11) 0.0190(6) Uani 1 1 d . . . . .
O5W O 0.3725(2) 0.5158(2) 0.22759(11) 0.0351(7) Uani 1 1 d . . . . .
H5WA H 0.319541 0.555748 0.209504 0.053 Uiso 1 1 d DR U . . .
H5WB H 0.356261 0.522398 0.257904 0.053 Uiso 1 1 d DR U . . .
N3 N 0.2217(2) 0.1650(2) 0.43654(11) 0.0183(6) Uani 1 1 d . . . . .
N21 N -0.0702(2) 0.7332(2) 0.39954(10) 0.0169(6) Uani 1 1 d . . . . .
N25 N -0.0748(2) 0.8908(2) 0.50234(12) 0.0181(6) Uani 1 1 d . . . . .
N27 N -0.0132(2) 0.9446(2) 0.43461(11) 0.0201(6) Uani 1 1 d . . . . .
N29 N 0.4725(2) 0.1747(2) 0.00229(11) 0.0193(6) Uani 1 1 d . . . . .
N26 N 0.0312(2) 0.8479(2) 0.50753(11) 0.0223(7) Uani 1 1 d . . . . .
N28 N 0.5715(2) 0.1110(2) 0.00280(11) 0.0170(6) Uani 1 1 d . . . . .
H28 H 0.619336 0.116439 -0.018596 0.020 Uiso 1 1 calc R U . . .
O02G O 0.5891(2) 0.3833(2) 0.22848(14) 0.0465(9) Uani 1 1 d D . . . .
H02A H 0.643744 0.357450 0.208318 0.070 Uiso 1 1 d DR U . . .
H02B H 0.545365 0.346794 0.224041 0.070 Uiso 1 1 d DR U . . .
C1 C 0.2291(2) 0.8691(2) 0.10383(12) 0.0136(7) Uani 1 1 d . . . . .
C2 C 0.4821(2) 0.3500(2) 0.08788(12) 0.0127(6) Uani 1 1 d . . . . .
C3 C 0.5427(2) 0.2256(2) 0.14101(12) 0.0127(7) Uani 1 1 d . . . . .
C4 C 0.6035(2) 0.3149(2) 0.39823(12) 0.0133(7) Uani 1 1 d . . . . .
C5 C 0.0198(3) 0.6649(2) 0.41516(12) 0.0157(7) Uani 1 1 d . . . . .
C6 C 0.6322(2) 0.2123(2) 0.35048(12) 0.0136(7) Uani 1 1 d . . . . .
C7 C -0.1311(2) 0.7952(2) 0.15502(13) 0.0146(7) Uani 1 1 d . . . . .
C8 C -0.0438(2) 0.7847(2) 0.35978(12) 0.0145(7) Uani 1 1 d . . . . .
C9 C -0.1036(2) 0.6954(2) 0.10561(12) 0.0138(7) Uani 1 1 d . . . . .
C10 C -0.0997(3) 0.9470(3) 0.45891(13) 0.0199(7) Uani 1 1 d . . . . .
C11 C 0.0923(2) 0.2969(2) 0.11606(12) 0.0147(7) Uani 1 1 d . . . . .
C12 C 0.1495(3) 0.1900(2) 0.17858(13) 0.0153(7) Uani 1 1 d . . . . .
C13 C 0.2705(3) 0.1446(2) 0.39497(12) 0.0137(7) Uani 1 1 d . . . . .
C14 C 0.4068(3) 0.7189(2) 0.38566(12) 0.0151(7) Uani 1 1 d . . . . .
C15 C 0.0645(3) 0.8827(3) 0.46539(14) 0.0210(8) Uani 1 1 d . . . . .
C16 C 0.3349(3) 0.9089(3) 0.28362(14) 0.0215(8) Uani 1 1 d . . . . .
H16A H 0.379642 0.946594 0.291424 0.032 Uiso 1 1 calc R U . . .
H16B H 0.261281 0.948323 0.280613 0.032 Uiso 1 1 calc R U . . .
H16C H 0.354912 0.886036 0.252310 0.032 Uiso 1 1 calc R U . . .
C17 C 0.5840(3) 0.0401(2) 0.04033(13) 0.0170(7) Uani 1 1 d . . . . .
C18 C 0.4310(3) 0.1364(2) 0.04049(13) 0.0166(7) Uani 1 1 d . . . . .
C19 C -0.1190(3) 0.8690(3) 0.32907(13) 0.0199(7) Uani 1 1 d . . . . .
H19A H -0.110092 0.927123 0.338085 0.030 Uiso 1 1 calc R U . . .
H19B H -0.191054 0.867840 0.334924 0.030 Uiso 1 1 calc R U . . .
H19C H -0.105439 0.867493 0.294013 0.030 Uiso 1 1 calc R U . . .
C20 C 0.2566(3) 0.7681(2) 0.05532(12) 0.0143(7) Uani 1 1 d . . . . .
C21 C 0.4758(3) 0.4280(2) 0.04613(12) 0.0161(7) Uani 1 1 d . . . . .
H21A H 0.479032 0.403586 0.014804 0.024 Uiso 1 1 calc R U . . .
H21B H 0.534801 0.453248 0.049468 0.024 Uiso 1 1 calc R U . . .
H21C H 0.409510 0.478690 0.046544 0.024 Uiso 1 1 calc R U . . .
C22 C 0.3484(3) 0.8273(2) 0.32339(12) 0.0145(7) Uani 1 1 d D . . . .
C23 C 0.2268(3) 0.9546(3) 0.12548(13) 0.0197(7) Uani 1 1 d . . . . .
H23A H 0.156966 1.001297 0.119118 0.030 Uiso 1 1 calc R U . . .
H23B H 0.279538 0.982359 0.110373 0.030 Uiso 1 1 calc R U . . .
H23C H 0.242373 0.936689 0.161250 0.030 Uiso 1 1 calc R U . . .
C24 C 0.6167(3) 0.1377(3) 0.16969(13) 0.0197(7) Uani 1 1 d . . . . .
H24A H 0.606163 0.137132 0.205120 0.030 Uiso 1 1 calc R U . . .
H24B H 0.689180 0.136265 0.162924 0.030 Uiso 1 1 calc R U . . .
H24C H 0.603434 0.081826 0.159877 0.030 Uiso 1 1 calc R U . . .
C25 C 0.2724(3) 0.0598(3) 0.37266(13) 0.0201(7) Uani 1 1 d . . . . .
H25A H 0.267043 0.076650 0.336519 0.030 Uiso 1 1 calc R U . . .
H25B H 0.213132 0.037418 0.383884 0.030 Uiso 1 1 calc R U . . .
H25C H 0.338431 0.009394 0.382850 0.030 Uiso 1 1 calc R U . . .
C26 C 0.2389(3) 0.2461(3) 0.44304(13) 0.0182(7) Uani 1 1 d . . . . .
C27 C 0.0245(3) 0.3576(3) 0.07285(14) 0.0212(8) Uani 1 1 d . . . . .
H27A H -0.000632 0.423378 0.078805 0.032 Uiso 1 1 calc R U . . .
H27B H -0.035758 0.334577 0.068264 0.032 Uiso 1 1 calc R U . . .
H27C H 0.065157 0.354688 0.043052 0.032 Uiso 1 1 calc R U . . .
C28 C 0.1587(3) 0.1095(3) 0.21929(15) 0.0267(8) Uani 1 1 d . . . . .
H28A H 0.233109 0.075600 0.227811 0.040 Uiso 1 1 calc R U . . .
H28B H 0.124278 0.065938 0.208600 0.040 Uiso 1 1 calc R U . . .
H28C H 0.124867 0.133671 0.248329 0.040 Uiso 1 1 calc R U . . .
C29 C 0.3216(3) 0.1793(3) 0.05486(15) 0.0248(8) Uani 1 1 d . . . . .
H29A H 0.275566 0.146385 0.042908 0.037 Uiso 1 1 calc R U . . .
H29B H 0.297046 0.246676 0.040166 0.037 Uiso 1 1 calc R U . . .
H29C H 0.320266 0.173194 0.090977 0.037 Uiso 1 1 calc R U . . .
C30 C 0.0302(3) 0.5887(3) 0.45889(14) 0.0264(9) Uani 1 1 d . . . . .
H30A H 0.089403 0.533166 0.454985 0.040 Uiso 1 1 calc R U . . .
H30B H -0.034572 0.570648 0.461333 0.040 Uiso 1 1 calc R U . . .
H30C H 0.042713 0.612229 0.489036 0.040 Uiso 1 1 calc R U . . .
C31 C 0.6211(3) 0.3782(3) 0.43222(14) 0.0210(8) Uani 1 1 d . . . . .
H31A H 0.634879 0.433774 0.412809 0.031 Uiso 1 1 calc R U . . .
H31B H 0.681527 0.343427 0.455022 0.031 Uiso 1 1 calc R U . . .
H31C H 0.558422 0.399053 0.451133 0.031 Uiso 1 1 calc R U . . .
C32 C 0.6865(3) 0.1371(3) 0.32108(13) 0.0184(7) Uani 1 1 d . . . . .
H32A H 0.660383 0.082268 0.329445 0.028 Uiso 1 1 calc R U . . .
H32B H 0.762345 0.117565 0.328828 0.028 Uiso 1 1 calc R U . . .
H32C H 0.672368 0.162295 0.285709 0.028 Uiso 1 1 calc R U . . .
C33 C 0.4755(3) 0.6571(3) 0.42808(14) 0.0252(8) Uani 1 1 d . . . . .
H33A H 0.434059 0.654145 0.457473 0.038 Uiso 1 1 calc R U . . .
H33B H 0.532309 0.683287 0.434593 0.038 Uiso 1 1 calc R U . . .
H33C H 0.505559 0.593064 0.420158 0.038 Uiso 1 1 calc R U . . .
C34 C -0.1232(3) 0.6335(3) 0.07121(14) 0.0210(8) Uani 1 1 d . . . . .
H34A H -0.060857 0.612016 0.052159 0.032 Uiso 1 1 calc R U . . .
H34B H -0.183445 0.669487 0.048545 0.032 Uiso 1 1 calc R U . . .
H34C H -0.138084 0.578233 0.090373 0.032 Uiso 1 1 calc R U . . .
C35 C -0.2100(3) 1.0009(3) 0.44202(16) 0.0329(10) Uani 1 1 d . . . . .
H35A H -0.256448 0.994440 0.469151 0.049 Uiso 1 1 calc R U . . .
H35B H -0.230399 0.975789 0.413935 0.049 Uiso 1 1 calc R U . . .
H35C H -0.215799 1.068154 0.431844 0.049 Uiso 1 1 calc R U . . .
C36 C 0.2918(3) 0.7178(3) 0.01242(14) 0.0233(8) Uani 1 1 d . . . . .
H36A H 0.315613 0.649104 0.023904 0.035 Uiso 1 1 calc R U . . .
H36B H 0.349666 0.737860 -0.002750 0.035 Uiso 1 1 calc R U . . .
H36C H 0.233032 0.733557 -0.012038 0.035 Uiso 1 1 calc R U . . .
C37 C -0.1853(3) 0.8645(3) 0.18745(14) 0.0228(8) Uani 1 1 d . . . . .
H37A H -0.260112 0.890235 0.177247 0.034 Uiso 1 1 calc R U . . .
H37B H -0.153961 0.916469 0.184496 0.034 Uiso 1 1 calc R U . . .
H37C H -0.177504 0.832486 0.221895 0.034 Uiso 1 1 calc R U . . .
C38 C 0.6826(3) -0.0394(3) 0.05251(16) 0.0300(9) Uani 1 1 d . . . . .
H38A H 0.722496 -0.026990 0.079334 0.045 Uiso 1 1 calc R U . . .
H38B H 0.724761 -0.044987 0.023228 0.045 Uiso 1 1 calc R U . . .
H38C H 0.665686 -0.098654 0.063033 0.045 Uiso 1 1 calc R U . . .
C39 C 0.1774(3) 0.8551(3) 0.45322(17) 0.0326(9) Uani 1 1 d . . . . .
H39A H 0.208052 0.904242 0.459713 0.049 Uiso 1 1 calc R U . . .
H39B H 0.183052 0.848559 0.418213 0.049 Uiso 1 1 calc R U . . .
H39C H 0.215166 0.794506 0.473737 0.049 Uiso 1 1 calc R U . . .
C40 C 0.2006(4) 0.2965(3) 0.48577(16) 0.0380(11) Uani 1 1 d . . . . .
H40A H 0.258743 0.283374 0.510265 0.057 Uiso 1 1 calc R U . . .
H40B H 0.144270 0.274010 0.501014 0.057 Uiso 1 1 calc R U . . .
H40C H 0.173715 0.365008 0.473988 0.057 Uiso 1 1 calc R U . . .
Li3 Li 0.5239(5) 0.8117(4) 0.1819(2) 0.0207(12) Uani 1 1 d D . . . .
Li4 Li -0.0270(5) 0.1965(4) 0.3333(2) 0.0233(13) Uani 1 1 d D . . . .
Li1 Li 0.6553(5) 0.5562(5) 0.2858(2) 0.0238(13) Uani 1 1 d . . . . .
Li2 Li 0.5175(5) 0.5183(5) 0.2092(3) 0.0317(15) Uani 1 1 d D . . . .
H25 H -0.110(3) 0.881(3) 0.5232(17) 0.021(11) Uiso 1 1 d . . . . .
H3WA H 0.695(4) 0.510(3) 0.204(3) 0.08(2) Uiso 1 1 d D . . . .
H4WA H 0.468(4) 0.641(2) 0.278(2) 0.062(18) Uiso 1 1 d D . . . .
H4WB H 0.474(5) 0.561(5) 0.3179(18) 0.09(2) Uiso 1 1 d D . . . .
H3WB H 0.648(7) 0.606(4) 0.191(2) 0.13(3) Uiso 1 1 d D . . . .

loop_
_atom_site_aniso_label
_atom_site_aniso_U_11
_atom_site_aniso_U_22
_atom_site_aniso_U_33
_atom_site_aniso_U_23
_atom_site_aniso_U_13
_atom_site_aniso_U_12
Mo6 0.00851(12) 0.01028(13) 0.00683(12) -0.00130(9) 0.00030(9) -0.00172(9)
Mo1 0.00913(12) 0.01094(13) 0.00646(12) -0.00188(9) 0.00000(9) -0.00197(10)
Mo5 0.00860(12) 0.00998(12) 0.00678(12) -0.00095(9) -0.00047(9) -0.00164(9)
Mo2 0.00899(12) 0.00991(12) 0.00573(12) -0.00116(9) 0.00013(9) -0.00175(9)
Mo7 0.00973(12) 0.01054(13) 0.00652(12) -0.00187(9) 0.00105(9) -0.00182(10)
Mo4 0.00910(12) 0.01006(12) 0.00607(12) -0.00141(9) 0.00005(9) -0.00207(9)
Mo3 0.00952(12) 0.00956(12) 0.00588(12) -0.00164(9) 0.00024(9) -0.00211(9)
Mo8 0.00964(12) 0.01099(13) 0.00689(12) -0.00182(9) 0.00034(9) -0.00170(10)
O9 0.0094(10) 0.0118(11) 0.0063(10) -0.0028(8) -0.0036(8) -0.0003(8)
O11 0.0106(10) 0.0116(11) 0.0084(11) -0.0023(8) -0.0001(8) -0.0010(8)
O13 0.0120(11) 0.0141(11) 0.0103(11) -0.0035(9) 0.0021(9) -0.0033(9)
O18 0.0114(11) 0.0172(12) 0.0092(11) -0.0037(9) 0.0016(9) -0.0035(9)
O12 0.0114(11) 0.0137(11) 0.0082(11) -0.0017(9) 0.0017(8) -0.0023(9)
O15 0.0112(11) 0.0118(11) 0.0112(11) -0.0030(9) 0.0008(9) -0.0037(9)
O10 0.0119(11) 0.0113(11) 0.0064(10) -0.0019(8) 0.0015(8) -0.0024(8)
O17 0.0131(11) 0.0127(11) 0.0118(11) -0.0017(9) 0.0011(9) -0.0028(9)
O16 0.0119(11) 0.0140(11) 0.0104(11) -0.0009(9) 0.0002(9) -0.0027(9)
O19 0.0102(11) 0.0153(11) 0.0106(11) -0.0018(9) 0.0005(9) -0.0025(9)
O20 0.0108(11) 0.0126(11) 0.0101(11) -0.0012(9) 0.0005(9) -0.0019(9)
O14 0.0111(11) 0.0128(11) 0.0100(11) -0.0011(9) 0.0003(9) -0.0033(9)
O2 0.0163(11) 0.0132(11) 0.0120(11) 0.0001(9) -0.0003(9) -0.0037(9)
O4 0.0116(11) 0.0155(12) 0.0126(11) 0.0009(9) -0.0002(9) -0.0038(9)
O3 0.0175(11) 0.0126(11) 0.0117(11) -0.0024(9) 0.0015(9) -0.0047(9)
O5 0.0143(11) 0.0147(11) 0.0144(12) -0.0030(9) 0.0007(9) -0.0036(9)
O14W 0.0325(14) 0.0223(13) 0.0165(13) -0.0033(10) 0.0053(11) -0.0067(11)
O10W 0.0340(15) 0.0203(13) 0.0155(13) -0.0035(10) 0.0043(11) -0.0069(11)
O8 0.0131(11) 0.0177(12) 0.0134(12) -0.0013(9) 0.0009(9) -0.0036(9)
O6 0.0141(11) 0.0141(12) 0.0155(12) -0.0037(9) 0.0015(9) -0.0022(9)
O3W 0.0232(13) 0.0222(14) 0.0202(14) -0.0037(11) 0.0017(11) -0.0057(11)
O1 0.0151(11) 0.0155(11) 0.0111(11) -0.0020(9) -0.0005(9) -0.0039(9)
O7 0.0199(12) 0.0155(12) 0.0105(11) -0.0035(9) 0.0020(9) -0.0060(9)
O6W 0.0165(12) 0.0288(14) 0.0259(14) -0.0103(11) 0.0021(10) -0.0112(11)
O4W 0.0253(15) 0.0309(16) 0.0356(17) 0.0012(13) 0.0087(13) -0.0058(12)
O12W 0.0167(12) 0.0234(13) 0.0195(13) 0.0004(10) -0.0041(10) -0.0049(10)
N8 0.0141(13) 0.0122(13) 0.0088(13) -0.0019(10) -0.0019(10) -0.0024(11)
O9W 0.0144(12) 0.0258(14) 0.0420(17) -0.0156(12) 0.0078(11) -0.0059(11)
O8W 0.0188(12) 0.0262(13) 0.0162(12) -0.0043(10) 0.0014(10) -0.0078(10)
O2W 0.0222(13) 0.0215(13) 0.0226(14) -0.0016(11) -0.0015(11) -0.0024(10)
O11W 0.0224(13) 0.0278(14) 0.0287(15) -0.0087(12) 0.0062(11) -0.0060(11)
N16 0.0121(13) 0.0118(13) 0.0089(13) -0.0034(10) 0.0014(10) -0.0020(10)
N19 0.0141(14) 0.0135(13) 0.0071(13) -0.0002(10) -0.0001(10) -0.0020(11)
N11 0.0111(13) 0.0135(14) 0.0082(13) 0.0007(10) 0.0011(10) -0.0003(11)
N23 0.0143(13) 0.0138(14) 0.0079(13) -0.0012(11) -0.0015(10) -0.0030(11)
N1 0.0150(14) 0.0163(14) 0.0086(13) -0.0041(11) 0.0027(11) -0.0050(11)
N7 0.0135(13) 0.0113(13) 0.0089(13) -0.0020(10) -0.0020(10) -0.0008(11)
N20 0.0147(14) 0.0161(14) 0.0070(13) 0.0018(11) 0.0030(11) 0.0016(11)
N10 0.0140(14) 0.0137(14) 0.0064(13) 0.0018(10) 0.0005(10) -0.0019(11)
N5 0.0113(13) 0.0106(13) 0.0114(13) -0.0026(10) -0.0008(10) -0.0001(10)
N17 0.0139(13) 0.0125(13) 0.0095(13) -0.0033(11) 0.0008(10) -0.0033(11)
N30 0.0216(15) 0.0209(15) 0.0134(14) -0.0045(12) 0.0031(12) -0.0070(12)
N2 0.0153(14) 0.0139(14) 0.0086(13) -0.0041(11) 0.0019(11) -0.0044(11)
N14 0.0105(13) 0.0124(13) 0.0122(14) -0.0031(11) 0.0003(11) -0.0015(11)
N4 0.0119(13) 0.0132(13) 0.0093(13) -0.0039(10) -0.0010(10) -0.0020(11)
N24 0.0178(14) 0.0163(14) 0.0145(14) -0.0039(12) -0.0033(11) -0.0053(12)
O1W 0.0425(17) 0.0252(15) 0.0301(16) 0.0018(12) -0.0111(13) -0.0115(12)
O13W 0.0403(17) 0.0329(16) 0.0280(15) 0.0025(12) -0.0074(12) -0.0175(13)
O7W 0.0431(17) 0.0246(14) 0.0270(15) -0.0047(12) -0.0103(12) -0.0076(12)
N22 0.0126(13) 0.0120(13) 0.0097(13) -0.0004(10) -0.0004(10) -0.0025(11)
N13 0.0110(13) 0.0146(14) 0.0105(13) -0.0029(11) 0.0001(10) -0.0021(11)
N18 0.0184(15) 0.0204(15) 0.0119(14) -0.0030(12) 0.0044(11) -0.0069(12)
N15 0.0119(14) 0.0174(15) 0.0216(16) -0.0043(12) 0.0005(12) -0.0033(11)
N6 0.0126(14) 0.0189(15) 0.0158(14) -0.0037(12) 0.0006(11) -0.0036(11)
N12 0.0128(14) 0.0189(15) 0.0115(14) -0.0008(11) 0.0025(11) -0.0033(11)
N9 0.0208(15) 0.0146(14) 0.0218(16) 0.0012(12) -0.0064(12) -0.0077(12)
O5W 0.0283(15) 0.0557(19) 0.0306(16) -0.0169(14) 0.0054(12) -0.0215(14)
N3 0.0230(15) 0.0223(16) 0.0136(14) -0.0062(12) 0.0044(12) -0.0114(12)
N21 0.0122(14) 0.0219(15) 0.0128(14) 0.0013(12) 0.0022(11) -0.0015(12)
N25 0.0177(15) 0.0223(16) 0.0144(15) -0.0005(12) 0.0038(13) -0.0075(13)
N27 0.0261(16) 0.0186(15) 0.0142(15) 0.0000(12) 0.0057(12) -0.0060(13)
N29 0.0189(15) 0.0152(15) 0.0203(16) -0.0008(12) 0.0018(12) -0.0010(12)
N26 0.0192(15) 0.0264(17) 0.0196(16) 0.0016(13) -0.0008(12) -0.0071(13)
N28 0.0171(14) 0.0181(15) 0.0165(15) -0.0024(12) 0.0031(12) -0.0065(12)
O02G 0.0257(15) 0.0280(16) 0.087(3) 0.0006(16) 0.0135(16) -0.0142(13)
C1 0.0147(16) 0.0142(16) 0.0120(16) 0.0001(13) 0.0005(13) -0.0054(13)
C2 0.0134(16) 0.0175(17) 0.0074(15) -0.0041(13) 0.0008(12) -0.0039(13)
C3 0.0118(16) 0.0175(17) 0.0081(15) -0.0052(13) 0.0022(12) -0.0018(13)
C4 0.0099(15) 0.0149(16) 0.0129(16) -0.0013(13) -0.0006(12) -0.0009(13)
C5 0.0133(16) 0.0199(18) 0.0117(16) -0.0002(13) 0.0033(13) -0.0030(13)
C6 0.0144(16) 0.0122(16) 0.0138(16) -0.0023(13) -0.0004(13) -0.0032(13)
C7 0.0117(16) 0.0143(16) 0.0155(17) -0.0010(13) 0.0006(13) -0.0011(13)
C8 0.0102(15) 0.0189(17) 0.0136(16) -0.0032(13) 0.0006(13) -0.0026(13)
C9 0.0126(16) 0.0137(16) 0.0140(16) -0.0015(13) -0.0028(13) -0.0029(13)
C10 0.0244(19) 0.0187(18) 0.0151(17) -0.0015(14) -0.0008(14) -0.0051(15)
C11 0.0134(16) 0.0170(17) 0.0135(16) -0.0026(13) 0.0000(13) -0.0043(13)
C12 0.0181(17) 0.0118(16) 0.0166(17) 0.0011(13) -0.0029(13) -0.0072(13)
C13 0.0158(16) 0.0155(16) 0.0082(15) 0.0014(13) -0.0012(12) -0.0041(13)
C14 0.0153(16) 0.0170(17) 0.0134(16) -0.0034(13) -0.0030(13) -0.0049(13)
C15 0.0215(19) 0.0223(19) 0.0212(19) -0.0042(15) 0.0036(15) -0.0094(15)
C16 0.0244(19) 0.0156(17) 0.024(2) 0.0025(15) -0.0038(15) -0.0084(15)
C17 0.0179(17) 0.0184(17) 0.0143(17) -0.0033(14) 0.0000(14) -0.0045(14)
C18 0.0181(17) 0.0164(17) 0.0141(17) -0.0024(13) 0.0015(14) -0.0036(14)
C19 0.0179(17) 0.0220(18) 0.0148(17) 0.0024(14) 0.0031(14) -0.0010(14)
C20 0.0175(17) 0.0172(17) 0.0090(16) -0.0036(13) 0.0030(13) -0.0059(13)
C21 0.0126(16) 0.0185(17) 0.0135(17) 0.0022(14) 0.0025(13) -0.0017(13)
C22 0.0159(16) 0.0159(17) 0.0132(16) -0.0045(13) 0.0023(13) -0.0061(13)
C23 0.0240(18) 0.0200(18) 0.0179(18) -0.0033(14) 0.0037(14) -0.0106(15)
C24 0.0188(17) 0.0192(18) 0.0153(17) 0.0026(14) 0.0014(14) 0.0003(14)
C25 0.0261(19) 0.0215(18) 0.0170(18) -0.0049(14) 0.0066(15) -0.0128(15)
C26 0.0255(19) 0.0207(18) 0.0130(17) -0.0064(14) 0.0076(14) -0.0119(15)
C27 0.0198(18) 0.0223(19) 0.0210(19) 0.0044(15) -0.0082(15) -0.0099(15)
C28 0.033(2) 0.022(2) 0.026(2) 0.0074(16) -0.0116(17) -0.0143(16)
C29 0.0206(19) 0.026(2) 0.028(2) -0.0091(16) 0.0066(16) -0.0056(15)
C30 0.0210(19) 0.026(2) 0.0207(19) 0.0098(16) 0.0087(15) 0.0024(15)
C31 0.0140(17) 0.0254(19) 0.0251(19) -0.0105(16) -0.0058(14) -0.0051(14)
C32 0.0148(17) 0.0190(18) 0.0192(18) -0.0082(14) 0.0014(14) 0.0006(14)
C33 0.028(2) 0.028(2) 0.0208(19) 0.0035(16) -0.0103(16) -0.0147(16)
C34 0.0126(17) 0.0261(19) 0.026(2) -0.0130(16) -0.0029(14) -0.0041(14)
C35 0.024(2) 0.038(2) 0.027(2) 0.0051(18) -0.0004(17) 0.0012(17)
C36 0.032(2) 0.026(2) 0.0171(18) -0.0074(15) 0.0122(16) -0.0150(16)
C37 0.0117(17) 0.029(2) 0.028(2) -0.0145(17) 0.0020(15) -0.0012(15)
C38 0.030(2) 0.024(2) 0.029(2) -0.0035(17) -0.0008(17) 0.0027(16)
C39 0.021(2) 0.039(2) 0.035(2) 0.0011(19) 0.0059(17) -0.0089(17)
C40 0.059(3) 0.039(2) 0.030(2) -0.020(2) 0.031(2) -0.029(2)
Li3 0.019(3) 0.019(3) 0.023(3) -0.005(2) -0.003(2) -0.004(2)
Li4 0.025(3) 0.021(3) 0.024(3) -0.004(3) 0.003(3) -0.006(3)
Li1 0.024(3) 0.029(3) 0.022(3) -0.007(3) 0.004(3) -0.012(3)
Li2 0.021(3) 0.031(4) 0.042(4) 0.000(3) -0.002(3) -0.010(3)

loop_
_atom_type_symbol
_atom_type_description
_atom_type_scat_dispersion_real
_atom_type_scat_dispersion_imag
_atom_type_scat_source
C C 0.0181 0.0091 'International Tables Vol C Tables 4.2.6.8 and 6.1.1.4'
H H 0.0000 0.0000 'International Tables Vol C Tables 4.2.6.8 and 6.1.1.4'
Li Li 0.0008 0.0003 'International Tables Vol C Tables 4.2.6.8 and 6.1.1.4'
Mo Mo -0.0483 2.7339 'International Tables Vol C Tables 4.2.6.8 and 6.1.1.4'
N N 0.0311 0.0180 'International Tables Vol C Tables 4.2.6.8 and 6.1.1.4'
O O 0.0492 0.0322 'International Tables Vol C Tables 4.2.6.8 and 6.1.1.4'

loop_
_geom_angle_atom_site_label_1
_geom_angle_atom_site_label_2
_geom_angle_atom_site_label_3
_geom_angle
_geom_angle_site_symmetry_1
_geom_angle_site_symmetry_3
_geom_angle_publ_flag
Mo7 Mo6 H11 113.5 . . ?
O11 Mo6 Mo7 103.83(6) . . ?
O11 Mo6 H11 25.4 . . ?
O11 Mo6 N17 76.33(9) . . ?
O11 Mo6 N14 75.84(9) . . ?
O18 Mo6 Mo7 48.93(6) . . ?
O18 Mo6 O11 88.65(9) . . ?
O18 Mo6 H11 112.9 . . ?
O18 Mo6 O17 93.33(9) . . ?
O18 Mo6 N17 87.01(9) . . ?
O18 Mo6 N14 164.45(10) . . ?
O17 Mo6 Mo7 48.62(7) . . ?
O17 Mo6 O11 88.11(8) . . ?
O17 Mo6 H11 79.7 . . ?
O17 Mo6 N17 164.43(9) . . ?
O17 Mo6 N14 85.19(10) . . ?
O6 Mo6 Mo7 98.34(8) . . ?
O6 Mo6 O11 157.82(10) . . ?
O6 Mo6 H11 139.4 . . ?
O6 Mo6 O18 106.87(10) . . ?
O6 Mo6 O17 106.23(10) . . ?
O6 Mo6 N17 88.50(10) . . ?
O6 Mo6 N14 88.35(10) . . ?
N17 Mo6 Mo7 135.59(7) . . ?
N17 Mo6 H11 85.8 . . ?
N14 Mo6 Mo7 133.45(7) . . ?
N14 Mo6 H11 51.6 . . ?
N14 Mo6 N17 90.32(10) . . ?
Mo8 Mo1 H9 120.4 . . ?
O9 Mo1 Mo8 106.24(6) . . ?
O9 Mo1 H9 26.0 . . ?
O9 Mo1 N1 76.12(9) . . ?
O9 Mo1 N4 75.03(9) . . ?
O19 Mo1 Mo8 49.08(7) . . ?
O19 Mo1 O9 86.84(8) . . ?
O19 Mo1 H9 112.6 . . ?
O19 Mo1 N1 86.80(10) . . ?
O19 Mo1 N4 161.70(9) . . ?
O20 Mo1 Mo8 49.14(6) . . ?
O20 Mo1 O9 91.57(9) . . ?
O20 Mo1 H9 86.9 . . ?
O20 Mo1 O19 93.36(9) . . ?
O20 Mo1 N1 167.66(9) . . ?
O20 Mo1 N4 84.75(9) . . ?
O1 Mo1 Mo8 96.81(8) . . ?
O1 Mo1 O9 156.83(10) . . ?
O1 Mo1 H9 137.5 . . ?
O1 Mo1 O19 107.12(10) . . ?
O1 Mo1 O20 105.60(10) . . ?
O1 Mo1 N1 86.08(10) . . ?
O1 Mo1 N4 90.88(10) . . ?
N1 Mo1 Mo8 134.75(7) . . ?
N1 Mo1 H9 81.7 . . ?
N4 Mo1 Mo8 133.66(7) . . ?
N4 Mo1 H9 49.1 . . ?
N4 Mo1 N1 91.23(10) . . ?
Mo4 Mo5 H11 114.6 . . ?
O11 Mo5 Mo4 104.78(6) . . ?
O11 Mo5 H11 25.2 . . ?
O11 Mo5 N13 75.89(9) . . ?
O15 Mo5 Mo4 49.02(6) . . ?
O15 Mo5 O11 89.39(8) . . ?
O15 Mo5 H11 80.9 . . ?
O15 Mo5 O16 93.13(9) . . ?
O15 Mo5 N16 165.26(9) . . ?
O15 Mo5 N13 85.24(9) . . ?
O16 Mo5 Mo4 48.93(7) . . ?
O16 Mo5 O11 87.12(8) . . ?
O16 Mo5 H11 111.1 . . ?
O16 Mo5 N16 86.80(9) . . ?
O16 Mo5 N13 162.94(10) . . ?
O5 Mo5 Mo4 97.22(8) . . ?
O5 Mo5 O11 157.98(9) . . ?
O5 Mo5 H11 140.7 . . ?
O5 Mo5 O15 106.09(10) . . ?
O5 Mo5 O16 107.09(10) . . ?
O5 Mo5 N16 87.95(10) . . ?
O5 Mo5 N13 89.63(10) . . ?
N16 Mo5 Mo4 135.06(7) . . ?
N16 Mo5 O11 75.88(9) . . ?
N16 Mo5 H11 85.4 . . ?
N16 Mo5 N13 90.50(10) . . ?
N13 Mo5 Mo4 133.92(7) . . ?
N13 Mo5 H11 51.8 . . ?
Mo3 Mo2 H9 120.4 . . ?
O9 Mo2 Mo3 105.02(6) . . ?
O9 Mo2 H9 25.7 . . ?
O9 Mo2 N5 75.10(9) . . ?
O9 Mo2 N2 76.92(9) . . ?
O13 Mo2 Mo3 48.84(6) . . ?
O13 Mo2 O9 87.48(8) . . ?
O13 Mo2 H9 113.2 . . ?
O13 Mo2 O14 93.33(9) . . ?
O13 Mo2 N5 162.57(9) . . ?
O13 Mo2 N2 86.26(9) . . ?
O14 Mo2 Mo3 48.68(6) . . ?
O14 Mo2 O9 91.02(8) . . ?
O14 Mo2 H9 88.0 . . ?
O14 Mo2 N5 86.46(9) . . ?
O14 Mo2 N2 167.93(10) . . ?
O2 Mo2 Mo3 98.44(8) . . ?
O2 Mo2 O9 156.52(9) . . ?
O2 Mo2 H9 136.1 . . ?
O2 Mo2 O13 107.65(10) . . ?
O2 Mo2 O14 105.50(10) . . ?
O2 Mo2 N5 89.13(10) . . ?
O2 Mo2 N2 86.05(10) . . ?
N5 Mo2 Mo3 134.97(7) . . ?
N5 Mo2 H9 49.4 . . ?
N5 Mo2 N2 90.33(10) . . ?
N2 Mo2 Mo3 134.26(7) . . ?
N2 Mo2 H9 81.1 . . ?
O18 Mo7 Mo6 48.73(6) . . ?
O18 Mo7 O12 90.80(9) . . ?
O18 Mo7 N19 167.30(10) . . ?
O18 Mo7 N22 85.99(9) . . ?
O12 Mo7 Mo6 104.21(6) . . ?
O12 Mo7 N19 76.61(9) . . ?
O12 Mo7 N22 74.18(9) . . ?
O17 Mo7 Mo6 48.82(6) . . ?
O17 Mo7 O18 93.34(9) . . ?
O17 Mo7 O12 86.51(9) . . ?
O17 Mo7 N19 84.40(10) . . ?
O17 Mo7 N22 160.66(10) . . ?
O7 Mo7 Mo6 98.24(8) . . ?
O7 Mo7 O18 105.37(10) . . ?
O7 Mo7 O12 157.50(10) . . ?
O7 Mo7 O17 107.61(10) . . ?
O7 Mo7 N19 87.19(10) . . ?
O7 Mo7 N22 91.14(10) . . ?
N19 Mo7 Mo6 132.46(7) . . ?
N22 Mo7 Mo6 134.67(7) . . ?
N22 Mo7 N19 92.02(10) . . ?
Mo5 Mo4 H10 121.2 . . ?
O15 Mo4 Mo5 48.53(6) . . ?
O15 Mo4 O10 88.18(8) . . ?
O15 Mo4 H10 113.4 . . ?
O15 Mo4 N8 83.79(9) . . ?
O15 Mo4 N11 162.38(9) . . ?
O10 Mo4 Mo5 105.96(6) . . ?
O10 Mo4 H10 25.3 . . ?
O10 Mo4 N11 74.26(9) . . ?
O16 Mo4 Mo5 49.01(6) . . ?
O16 Mo4 O15 92.75(9) . . ?
O16 Mo4 O10 90.13(9) . . ?
O16 Mo4 H10 87.5 . . ?
O16 Mo4 N8 165.70(10) . . ?
O16 Mo4 N11 85.99(10) . . ?
O4 Mo4 Mo5 97.55(8) . . ?
O4 Mo4 O15 107.63(10) . . ?
O4 Mo4 O10 156.49(9) . . ?
O4 Mo4 H10 136.0 . . ?
O4 Mo4 O16 105.94(10) . . ?
O4 Mo4 N8 88.32(10) . . ?
O4 Mo4 N11 89.57(10) . . ?
N8 Mo4 Mo5 131.56(7) . . ?
N8 Mo4 O10 75.93(9) . . ?
N8 Mo4 H10 81.2 . . ?
N8 Mo4 N11 93.12(10) . . ?
N11 Mo4 Mo5 134.72(7) . . ?
N11 Mo4 H10 49.0 . . ?
Mo2 Mo3 H10 114.7 . . ?
O13 Mo3 Mo2 48.74(6) . . ?
O13 Mo3 O10 88.47(8) . . ?
O13 Mo3 H10 113.6 . . ?
O13 Mo3 N7 85.61(9) . . ?
O13 Mo3 N10 164.46(10) . . ?
O10 Mo3 Mo2 102.76(6) . . ?
O10 Mo3 H10 25.7 . . ?
O10 Mo3 N7 74.70(9) . . ?
O10 Mo3 N10 76.11(9) . . ?
O14 Mo3 Mo2 48.91(6) . . ?
O14 Mo3 O13 93.46(9) . . ?
O14 Mo3 O10 86.87(8) . . ?
O14 Mo3 H10 80.5 . . ?
O14 Mo3 N7 161.56(10) . . ?
O14 Mo3 N10 83.93(9) . . ?
O3 Mo3 Mo2 98.89(8) . . ?
O3 Mo3 O13 106.58(10) . . ?
O3 Mo3 O10 158.34(9) . . ?
O3 Mo3 H10 138.6 . . ?
O3 Mo3 O14 107.16(10) . . ?
O3 Mo3 N7 90.68(10) . . ?
O3 Mo3 N10 88.78(10) . . ?
N7 Mo3 Mo2 134.25(7) . . ?
N7 Mo3 H10 83.0 . . ?
N7 Mo3 N10 92.04(10) . . ?
N10 Mo3 Mo2 132.49(7) . . ?
N10 Mo3 H10 50.9 . . ?
Mo1 Mo8 H12 112.6 . . ?
O12 Mo8 Mo1 105.41(6) . . ?
O12 Mo8 H12 25.4 . . ?
O12 Mo8 N23 74.96(9) . . ?
O12 Mo8 N20 75.35(9) . . ?
O19 Mo8 Mo1 49.10(6) . . ?
O19 Mo8 O12 88.35(9) . . ?
O19 Mo8 H12 77.6 . . ?
O19 Mo8 O20 93.02(9) . . ?
O19 Mo8 N23 163.05(10) . . ?
O19 Mo8 N20 86.12(10) . . ?
O20 Mo8 Mo1 48.77(6) . . ?
O20 Mo8 O12 89.01(8) . . ?
O20 Mo8 H12 112.3 . . ?
O20 Mo8 N23 83.92(9) . . ?
O20 Mo8 N20 164.36(9) . . ?
O8 Mo8 Mo1 97.76(8) . . ?
O8 Mo8 O12 156.82(10) . . ?
O8 Mo8 H12 140.2 . . ?
O8 Mo8 O19 106.98(10) . . ?
O8 Mo8 O20 106.96(10) . . ?
O8 Mo8 N23 89.83(10) . . ?
O8 Mo8 N20 88.17(10) . . ?
N23 Mo8 Mo1 132.30(7) . . ?
N23 Mo8 H12 88.1 . . ?
N23 Mo8 N20 92.35(10) . . ?
N20 Mo8 Mo1 134.68(8) . . ?
N20 Mo8 H12 52.3 . . ?
Mo1 O9 H9 67.9 . . ?
Mo2 O9 Mo1 120.45(10) . . ?
Mo2 O9 H9 73.5 . . ?
Mo6 O11 Mo5 119.33(10) . . ?
Mo6 O11 H11 75.0 . . ?
Mo5 O11 H11 75.4 . . ?
Mo2 O13 Mo3 82.43(8) . . ?
Mo6 O18 Mo7 82.33(8) . . ?
Mo7 O12 Mo8 119.77(10) . . ?
Mo7 O12 H12 82.0 . . ?
Mo8 O12 H12 74.6 . . ?
Mo5 O15 Mo4 82.45(8) . . ?
Mo4 O10 Mo3 118.93(9) . . ?
Mo4 O10 H10 75.1 . . ?
Mo3 O10 H10 67.2 . . ?
Mo7 O17 Mo6 82.57(8) . . ?
Mo4 O16 Mo5 82.06(8) . . ?
Mo8 O19 Mo1 81.82(8) . . ?
Mo1 O20 Mo8 82.09(8) . . ?
Mo3 O14 Mo2 82.41(8) . . ?
H14A O14W H14B 104.4 . . ?
Li4 O14W H14A 126.0 . . ?
Li4 O14W H14B 127.5 . . ?
H10A O10W H10B 104.5 . . ?
Li3 O10W H10A 127.5 . . ?
Li3 O10W H10B 127.6 . . ?
Li1 O3W Li2 97.0(3) . . ?
Li1 O3W H3WA 115(5) . . ?
Li1 O3W H3WB 126(6) . . ?
Li2 O3W H3WA 99(4) . . ?
Li2 O3W H3WB 110(6) . . ?
H3WA O3W H3WB 105(7) . . ?
H6WA O6W H6WB 103.9 . . ?
Li2 O6W H6WA 110.2 . . ?
Li2 O6W H6WB 110.0 . . ?
Li1 O4W Li2 80.4(3) . . ?
Li1 O4W H4WA 115(4) . . ?
Li1 O4W H4WB 127(5) . . ?
Li2 O4W H4WA 88(4) . . ?
Li2 O4W H4WB 118(5) . . ?
H4WA O4W H4WB 115(6) . . ?
H12A O12W H12B 103.4 . . ?
Li4 O12W H12A 110.9 . . ?
Li4 O12W H12B 110.5 . . ?
N7 N8 Mo4 123.6(2) . . ?
C11 N8 Mo4 129.7(2) . . ?
C11 N8 N7 106.0(3) . . ?
H9WA O9W H9WB 104.5 . . ?
Li3 O9W H9WA 124.6 . . ?
Li3 O9W H9WB 123.0 . . ?
H8WA O8W H8WB 103.7 . . ?
Li3 O8W H8WA 109.9 . . ?
Li3 O8W H8WB 110.2 . . ?
H2WA O2W H2WB 104.2 . . ?
Li1 O2W H2WA 109.9 . . ?
Li1 O2W H2WB 109.8 . . ?
H11A O11W H11B 102.9 . . ?
Li4 O11W H11A 111.3 . . ?
Li4 O11W H11B 110.2 . . ?
N17 N16 Mo5 123.66(19) . . ?
C20 N16 Mo5 130.4(2) . . ?
C20 N16 N17 105.9(3) . . ?
N20 N19 Mo7 122.79(19) . . ?
C8 N19 Mo7 129.5(2) . . ?
C8 N19 N20 105.9(3) . . ?
N10 N11 Mo4 122.19(18) . . ?
C2 N11 Mo4 131.7(2) . . ?
C2 N11 N10 106.1(3) . . ?
N22 N23 Mo8 122.9(2) . . ?
C14 N23 Mo8 129.1(2) . . ?
C14 N23 N22 107.3(3) . . ?
N2 N1 Mo1 122.74(19) . . ?
C26 N1 Mo1 131.7(2) . . ?
C26 N1 N2 105.5(3) . . ?
N8 N7 Mo3 122.2(2) . . ?
C12 N7 Mo3 131.5(2) . . ?
C12 N7 N8 106.3(3) . . ?
N19 N20 Mo8 122.11(19) . . ?
C5 N20 Mo8 131.4(2) . . ?
C5 N20 N19 106.3(3) . . ?
N11 N10 Mo3 122.43(19) . . ?
C3 N10 Mo3 128.8(2) . . ?
C3 N10 N11 106.1(2) . . ?
N4 N5 Mo2 123.17(19) . . ?
C6 N5 Mo2 130.7(2) . . ?
C6 N5 N4 105.9(3) . . ?
N16 N17 Mo6 122.25(19) . . ?
C1 N17 Mo6 131.4(2) . . ?
C1 N17 N16 106.4(2) . . ?
C17 N30 C18 103.5(3) . . ?
N1 N2 Mo2 122.4(2) . . ?
C13 N2 Mo2 130.8(2) . . ?
C13 N2 N1 106.7(3) . . ?
N13 N14 Mo6 123.10(19) . . ?
C7 N14 Mo6 129.9(2) . . ?
C7 N14 N13 106.4(3) . . ?
N5 N4 Mo1 122.25(19) . . ?
C4 N4 Mo1 131.1(2) . . ?
C4 N4 N5 106.6(2) . . ?
C22 N24 C14 105.3(3) . . ?
H1WA O1W H1WB 104.3 . . ?
Li1 O1W H1WA 135.5 . . ?
Li1 O1W H1WB 120.2 . . ?
H13A O13W H13B 102.4 . . ?
Li4 O13W H13A 129.1 . . ?
Li4 O13W H13B 128.4 . . ?
H7WA O7W H7WB 100.7 . . ?
Li3 O7W H7WA 106.3 . . ?
Li3 O7W H7WB 108.1 . . ?
N23 N22 Mo7 122.9(2) . . ?
N23 N22 C22 105.6(3) . . ?
C22 N22 Mo7 131.5(2) . . ?
N14 N13 Mo5 122.59(19) . . ?
C9 N13 Mo5 130.7(2) . . ?
C9 N13 N14 106.1(2) . . ?
C20 N18 C1 103.8(3) . . ?
C7 N15 C9 104.0(3) . . ?
C6 N6 C4 103.7(3) . . ?
C3 N12 C2 103.8(3) . . ?
C12 N9 C11 104.6(3) . . ?
H5WA O5W H5WB 104.5 . . ?
Li2 O5W H5WA 117.6 . . ?
Li2 O5W H5WB 116.5 . . ?
C26 N3 C13 103.9(3) . . ?
C5 N21 C8 104.0(3) . . ?
N26 N25 H25 120(3) . . ?
C10 N25 N26 110.1(3) . . ?
C10 N25 H25 130(3) . . ?
C10 N27 C15 103.9(3) . . ?
C18 N29 N28 102.6(3) . . ?
C15 N26 N25 102.6(3) . . ?
N29 N28 H28 125.0 . . ?
C17 N28 N29 110.0(3) . . ?
C17 N28 H28 125.0 . . ?
H02A O02G H02B 99.6 . . ?
Li2 O02G H02A 115.1 . . ?
Li2 O02G H02B 111.7 . . ?
N17 C1 N18 112.0(3) . . ?
N17 C1 C23 124.2(3) . . ?
N18 C1 C23 123.7(3) . . ?
N11 C2 N12 112.1(3) . . ?
N11 C2 C21 124.5(3) . . ?
N12 C2 C21 123.3(3) . . ?
N10 C3 N12 111.9(3) . . ?
N10 C3 C24 125.0(3) . . ?
N12 C3 C24 123.2(3) . . ?
N4 C4 N6 111.9(3) . . ?
N4 C4 C31 124.6(3) . . ?
N6 C4 C31 123.4(3) . . ?
N20 C5 N21 112.0(3) . . ?
N20 C5 C30 123.8(3) . . ?
N21 C5 C30 124.1(3) . . ?
N5 C6 N6 111.9(3) . . ?
N5 C6 C32 124.0(3) . . ?
N6 C6 C32 124.1(3) . . ?
N14 C7 N15 111.6(3) . . ?
N14 C7 C37 124.7(3) . . ?
N15 C7 C37 123.7(3) . . ?
N19 C8 C19 124.2(3) . . ?
N21 C8 N19 111.8(3) . . ?
N21 C8 C19 124.0(3) . . ?
N13 C9 N15 112.0(3) . . ?
N13 C9 C34 125.1(3) . . ?
N15 C9 C34 122.9(3) . . ?
N25 C10 N27 109.7(3) . . ?
N25 C10 C35 122.5(3) . . ?
N27 C10 C35 127.8(3) . . ?
N8 C11 N9 111.9(3) . . ?
N8 C11 C27 124.3(3) . . ?
N9 C11 C27 123.8(3) . . ?
N7 C12 C28 124.0(3) . . ?
N9 C12 N7 111.2(3) . . ?
N9 C12 C28 124.7(3) . . ?
N2 C13 N3 111.5(3) . . ?
N2 C13 C25 124.8(3) . . ?
N3 C13 C25 123.6(3) . . ?
N23 C14 N24 111.1(3) . . ?
N23 C14 C33 124.4(3) . . ?
N24 C14 C33 124.5(3) . . ?
N27 C15 C39 123.5(3) . . ?
N26 C15 N27 113.8(3) . . ?
N26 C15 C39 122.7(3) . . ?
H16A C16 H16B 109.5 . . ?
H16A C16 H16C 109.5 . . ?
H16B C16 H16C 109.5 . . ?
C22 C16 H16A 109.5 . . ?
C22 C16 H16B 109.5 . . ?
C22 C16 H16C 109.5 . . ?
N30 C17 C38 126.2(3) . . ?
N28 C17 N30 109.8(3) . . ?
N28 C17 C38 124.0(3) . . ?
N30 C18 C29 122.9(3) . . ?
N29 C18 N30 114.1(3) . . ?
N29 C18 C29 122.9(3) . . ?
C8 C19 H19A 109.5 . . ?
C8 C19 H19B 109.5 . . ?
C8 C19 H19C 109.5 . . ?
H19A C19 H19B 109.5 . . ?
H19A C19 H19C 109.5 . . ?
H19B C19 H19C 109.5 . . ?
N16 C20 N18 111.9(3) . . ?
N16 C20 C36 124.2(3) . . ?
N18 C20 C36 124.0(3) . . ?
C2 C21 H21A 109.5 . . ?
C2 C21 H21B 109.5 . . ?
C2 C21 H21C 109.5 . . ?
H21A C21 H21B 109.5 . . ?
H21A C21 H21C 109.5 . . ?
H21B C21 H21C 109.5 . . ?
N24 C22 N22 110.7(3) . . ?
N24 C22 C16 126.4(3) . . ?
N22 C22 C16 123.0(3) . . ?
C1 C23 H23A 109.5 . . ?
C1 C23 H23B 109.5 . . ?
C1 C23 H23C 109.5 . . ?
H23A C23 H23B 109.5 . . ?
H23A C23 H23C 109.5 . . ?
H23B C23 H23C 109.5 . . ?
C3 C24 H24A 109.5 . . ?
C3 C24 H24B 109.5 . . ?
C3 C24 H24C 109.5 . . ?
H24A C24 H24B 109.5 . . ?
H24A C24 H24C 109.5 . . ?
H24B C24 H24C 109.5 . . ?
C13 C25 H25A 109.5 . . ?
C13 C25 H25B 109.5 . . ?
C13 C25 H25C 109.5 . . ?
H25A C25 H25B 109.5 . . ?
H25A C25 H25C 109.5 . . ?
H25B C25 H25C 109.5 . . ?
N1 C26 N3 112.3(3) . . ?
N1 C26 C40 123.9(3) . . ?
N3 C26 C40 123.8(3) . . ?
C11 C27 H27A 109.5 . . ?
C11 C27 H27B 109.5 . . ?
C11 C27 H27C 109.5 . . ?
H27A C27 H27B 109.5 . . ?
H27A C27 H27C 109.5 . . ?
H27B C27 H27C 109.5 . . ?
C12 C28 H28A 109.5 . . ?
C12 C28 H28B 109.5 . . ?
C12 C28 H28C 109.5 . . ?
H28A C28 H28B 109.5 . . ?
H28A C28 H28C 109.5 . . ?
H28B C28 H28C 109.5 . . ?
C18 C29 H29A 109.5 . . ?
C18 C29 H29B 109.5 . . ?
C18 C29 H29C 109.5 . . ?
H29A C29 H29B 109.5 . . ?
H29A C29 H29C 109.5 . . ?
H29B C29 H29C 109.5 . . ?
C5 C30 H30A 109.5 . . ?
C5 C30 H30B 109.5 . . ?
C5 C30 H30C 109.5 . . ?
H30A C30 H30B 109.5 . . ?
H30A C30 H30C 109.5 . . ?
H30B C30 H30C 109.5 . . ?
C4 C31 H31A 109.5 . . ?
C4 C31 H31B 109.5 . . ?
C4 C31 H31C 109.5 . . ?
H31A C31 H31B 109.5 . . ?
H31A C31 H31C 109.5 . . ?
H31B C31 H31C 109.5 . . ?
C6 C32 H32A 109.5 . . ?
C6 C32 H32B 109.5 . . ?
C6 C32 H32C 109.5 . . ?
H32A C32 H32B 109.5 . . ?
H32A C32 H32C 109.5 . . ?
H32B C32 H32C 109.5 . . ?
C14 C33 H33A 109.5 . . ?
C14 C33 H33B 109.5 . . ?
C14 C33 H33C 109.5 . . ?
H33A C33 H33B 109.5 . . ?
H33A C33 H33C 109.5 . . ?
H33B C33 H33C 109.5 . . ?
C9 C34 H34A 109.5 . . ?
C9 C34 H34B 109.5 . . ?
C9 C34 H34C 109.5 . . ?
H34A C34 H34B 109.5 . . ?
H34A C34 H34C 109.5 . . ?
H34B C34 H34C 109.5 . . ?
C10 C35 H35A 109.5 . . ?
C10 C35 H35B 109.5 . . ?
C10 C35 H35C 109.5 . . ?
H35A C35 H35B 109.5 . . ?
H35A C35 H35C 109.5 . . ?
H35B C35 H35C 109.5 . . ?
C20 C36 H36A 109.5 . . ?
C20 C36 H36B 109.5 . . ?
C20 C36 H36C 109.5 . . ?
H36A C36 H36B 109.5 . . ?
H36A C36 H36C 109.5 . . ?
H36B C36 H36C 109.5 . . ?
C7 C37 H37A 109.5 . . ?
C7 C37 H37B 109.5 . . ?
C7 C37 H37C 109.5 . . ?
H37A C37 H37B 109.5 . . ?
H37A C37 H37C 109.5 . . ?
H37B C37 H37C 109.5 . . ?
C17 C38 H38A 109.5 . . ?
C17 C38 H38B 109.5 . . ?
C17 C38 H38C 109.5 . . ?
H38A C38 H38B 109.5 . . ?
H38A C38 H38C 109.5 . . ?
H38B C38 H38C 109.5 . . ?
C15 C39 H39A 109.5 . . ?
C15 C39 H39B 109.5 . . ?
C15 C39 H39C 109.5 . . ?
H39A C39 H39B 109.5 . . ?
H39A C39 H39C 109.5 . . ?
H39B C39 H39C 109.5 . . ?
C26 C40 H40A 109.5 . . ?
C26 C40 H40B 109.5 . . ?
C26 C40 H40C 109.5 . . ?
H40A C40 H40B 109.5 . . ?
H40A C40 H40C 109.5 . . ?
H40B C40 H40C 109.5 . . ?
O10W Li3 O8W 120.3(3) . . ?
O9W Li3 O10W 122.8(3) . . ?
O9W Li3 O8W 97.7(3) . . ?
O7W Li3 O10W 101.8(3) . . ?
O7W Li3 O9W 107.4(3) . . ?
O7W Li3 O8W 105.3(3) . . ?
O14W Li4 O12W 103.0(3) . . ?
O11W Li4 O14W 121.6(3) . . ?
O11W Li4 O12W 110.3(3) . . ?
O13W Li4 O14W 105.1(3) . . ?
O13W Li4 O12W 108.2(3) . . ?
O13W Li4 O11W 108.0(3) . . ?
O3W Li1 Li2 42.39(19) . . ?
O4W Li1 O3W 97.0(3) . . ?
O4W Li1 Li2 60.3(2) . . ?
O2W Li1 O3W 112.5(3) . . ?
O2W Li1 O4W 116.7(3) . . ?
O2W Li1 Li2 146.2(3) . . ?
O1W Li1 O3W 107.3(3) . . ?
O1W Li1 O4W 116.3(3) . . ?
O1W Li1 O2W 106.5(3) . . ?
O1W Li1 Li2 103.6(3) . . ?
O3W Li2 O4W 75.8(2) . . ?
O3W Li2 Li1 40.58(19) . . ?
O6W Li2 O3W 98.4(3) . . ?
O6W Li2 O4W 129.7(3) . . ?
O6W Li2 O5W 91.7(3) . . ?
O6W Li2 Li1 132.0(3) . . ?
O4W Li2 Li1 39.28(16) . . ?
O5W Li2 O3W 154.9(4) . . ?
O5W Li2 O4W 80.0(3) . . ?
O5W Li2 Li1 118.0(3) . . ?
O02G Li2 O3W 94.8(3) . . ?
O02G Li2 O6W 126.4(4) . . ?
O02G Li2 O4W 103.9(3) . . ?
O02G Li2 O5W 97.6(3) . . ?
O02G Li2 Li1 88.4(3) . . ?

loop_
_geom_bond_atom_site_label_1
_geom_bond_atom_site_label_2
_geom_bond_distance
_geom_bond_site_symmetry_2
_geom_bond_publ_flag
Mo6 Mo7 2.5599(3) . ?
Mo6 O11 2.177(2) . ?
Mo6 H11 2.1376 . ?
Mo6 O18 1.941(2) . ?
Mo6 O17 1.943(2) . ?
Mo6 O6 1.692(2) . ?
Mo6 N17 2.209(3) . ?
Mo6 N14 2.208(3) . ?
Mo1 Mo8 2.5545(3) . ?
Mo1 O9 2.162(2) . ?
Mo1 H9 2.0087 . ?
Mo1 O19 1.950(2) . ?
Mo1 O20 1.939(2) . ?
Mo1 O1 1.698(2) . ?
Mo1 N1 2.215(3) . ?
Mo1 N4 2.200(3) . ?
Mo5 Mo4 2.5577(3) . ?
Mo5 O11 2.195(2) . ?
Mo5 H11 2.1607 . ?
Mo5 O15 1.933(2) . ?
Mo5 O16 1.949(2) . ?
Mo5 O5 1.692(2) . ?
Mo5 N16 2.194(3) . ?
Mo5 N13 2.209(3) . ?
Mo2 Mo3 2.5582(3) . ?
Mo2 O9 2.160(2) . ?
Mo2 H9 2.0979 . ?
Mo2 O13 1.940(2) . ?
Mo2 O14 1.945(2) . ?
Mo2 O2 1.692(2) . ?
Mo2 N5 2.198(3) . ?
Mo2 N2 2.198(3) . ?
Mo7 O18 1.947(2) . ?
Mo7 O12 2.158(2) . ?
Mo7 O17 1.937(2) . ?
Mo7 O7 1.703(2) . ?
Mo7 N19 2.203(3) . ?
Mo7 N22 2.182(3) . ?
Mo4 O15 1.948(2) . ?
Mo4 O10 2.185(2) . ?
Mo4 H10 2.1469 . ?
Mo4 O16 1.947(2) . ?
Mo4 O4 1.695(2) . ?
Mo4 N8 2.184(3) . ?
Mo4 N11 2.201(3) . ?
Mo3 O13 1.943(2) . ?
Mo3 O10 2.188(2) . ?
Mo3 H10 2.0200 . ?
Mo3 O14 1.938(2) . ?
Mo3 O3 1.701(2) . ?
Mo3 N7 2.196(3) . ?
Mo3 N10 2.205(3) . ?
Mo8 O12 2.177(2) . ?
Mo8 H12 2.1323 . ?
Mo8 O19 1.950(2) . ?
Mo8 O20 1.951(2) . ?
Mo8 O8 1.693(2) . ?
Mo8 N23 2.191(3) . ?
Mo8 N20 2.203(3) . ?
O9 H9 0.9499 . ?
O11 H11 0.9501 . ?
O12 H12 0.9497 . ?
O10 H10 0.9500 . ?
O14W H14A 0.8696 . ?
O14W H14B 0.8717 . ?
O14W Li4 1.967(7) . ?
O10W H10A 0.8711 . ?
O10W H10B 0.8713 . ?
O10W Li3 1.943(7) . ?
O3W Li1 1.979(7) . ?
O3W Li2 2.051(7) . ?
O3W H3WA 0.86(2) . ?
O3W H3WB 0.87(2) . ?
O6W H6WA 0.8765 . ?
O6W H6WB 0.8768 . ?
O6W Li2 2.007(8) . ?
O4W Li1 1.939(7) . ?
O4W Li2 2.661(8) . ?
O4W H4WA 0.87(2) . ?
O4W H4WB 0.87(2) . ?
O12W H12A 0.8892 . ?
O12W H12B 0.8894 . ?
O12W Li4 2.003(7) . ?
N8 N7 1.375(4) . ?
N8 C11 1.333(4) . ?
O9W H9WA 0.8708 . ?
O9W H9WB 0.8689 . ?
O9W Li3 1.941(7) . ?
O8W H8WA 0.8818 . ?
O8W H8WB 0.8810 . ?
O8W Li3 1.977(6) . ?
O2W H2WA 0.8750 . ?
O2W H2WB 0.8747 . ?
O2W Li1 1.932(7) . ?
O11W H11A 0.8924 . ?
O11W H11B 0.8895 . ?
O11W Li4 1.961(7) . ?
N16 N17 1.378(4) . ?
N16 C20 1.332(4) . ?
N19 N20 1.373(4) . ?
N19 C8 1.344(4) . ?
N11 N10 1.382(4) . ?
N11 C2 1.322(4) . ?
N23 N22 1.364(4) . ?
N23 C14 1.332(4) . ?
N1 N2 1.373(4) . ?
N1 C26 1.330(4) . ?
N7 C12 1.341(4) . ?
N20 C5 1.334(4) . ?
N10 C3 1.334(4) . ?
N5 N4 1.374(4) . ?
N5 C6 1.335(4) . ?
N17 C1 1.323(4) . ?
N30 C17 1.334(4) . ?
N30 C18 1.365(5) . ?
N2 C13 1.328(4) . ?
N14 N13 1.378(4) . ?
N14 C7 1.333(4) . ?
N4 C4 1.322(4) . ?
N24 C14 1.343(4) . ?
N24 C22 1.333(4) . ?
O1W H1WA 0.8741 . ?
O1W H1WB 0.8731 . ?
O1W Li1 1.885(7) . ?
O13W H13A 0.9586 . ?
O13W H13B 0.9602 . ?
O13W Li4 1.944(7) . ?
O7W H7WA 1.0152 . ?
O7W H7WB 1.0108 . ?
O7W Li3 1.899(7) . ?
N22 C22 1.368(4) . ?
N13 C9 1.325(4) . ?
N18 C1 1.346(4) . ?
N18 C20 1.345(4) . ?
N15 C7 1.343(4) . ?
N15 C9 1.349(4) . ?
N6 C4 1.350(4) . ?
N6 C6 1.345(4) . ?
N12 C2 1.352(4) . ?
N12 C3 1.341(4) . ?
N9 C11 1.340(4) . ?
N9 C12 1.339(5) . ?
O5W H5WA 0.8701 . ?
O5W H5WB 0.8711 . ?
O5W Li2 2.011(7) . ?
N3 C13 1.343(4) . ?
N3 C26 1.339(5) . ?
N21 C5 1.342(4) . ?
N21 C8 1.344(4) . ?
N25 N26 1.365(4) . ?
N25 C10 1.325(5) . ?
N25 H25 0.77(5) . ?
N27 C10 1.327(5) . ?
N27 C15 1.352(5) . ?
N29 N28 1.378(4) . ?
N29 C18 1.317(5) . ?
N26 C15 1.324(5) . ?
N28 H28 0.8800 . ?
N28 C17 1.328(5) . ?
O02G H02A 0.9410 . ?
O02G H02B 0.9299 . ?
O02G Li2 1.945(8) . ?
C1 C23 1.484(5) . ?
C2 C21 1.484(5) . ?
C3 C24 1.491(5) . ?
C4 C31 1.493(5) . ?
C5 C30 1.494(5) . ?
C6 C32 1.495(4) . ?
C7 C37 1.493(5) . ?
C8 C19 1.490(5) . ?
C9 C34 1.495(5) . ?
C10 C35 1.486(5) . ?
C11 C27 1.490(5) . ?
C12 C28 1.484(5) . ?
C13 C25 1.486(5) . ?
C14 C33 1.485(5) . ?
C15 C39 1.492(5) . ?
C16 H16A 0.9800 . ?
C16 H16B 0.9800 . ?
C16 H16C 0.9800 . ?
C16 C22 1.471(5) . ?
C17 C38 1.482(5) . ?
C18 C29 1.490(5) . ?
C19 H19A 0.9800 . ?
C19 H19B 0.9800 . ?
C19 H19C 0.9800 . ?
C20 C36 1.494(5) . ?
C21 H21A 0.9800 . ?
C21 H21B 0.9800 . ?
C21 H21C 0.9800 . ?
C23 H23A 0.9800 . ?
C23 H23B 0.9800 . ?
C23 H23C 0.9800 . ?
C24 H24A 0.9800 . ?
C24 H24B 0.9800 . ?
C24 H24C 0.9800 . ?
C25 H25A 0.9800 . ?
C25 H25B 0.9800 . ?
C25 H25C 0.9800 . ?
C26 C40 1.498(5) . ?
C27 H27A 0.9800 . ?
C27 H27B 0.9800 . ?
C27 H27C 0.9800 . ?
C28 H28A 0.9800 . ?
C28 H28B 0.9800 . ?
C28 H28C 0.9800 . ?
C29 H29A 0.9800 . ?
C29 H29B 0.9800 . ?
C29 H29C 0.9800 . ?
C30 H30A 0.9800 . ?
C30 H30B 0.9800 . ?
C30 H30C 0.9800 . ?
C31 H31A 0.9800 . ?
C31 H31B 0.9800 . ?
C31 H31C 0.9800 . ?
C32 H32A 0.9800 . ?
C32 H32B 0.9800 . ?
C32 H32C 0.9800 . ?
C33 H33A 0.9800 . ?
C33 H33B 0.9800 . ?
C33 H33C 0.9800 . ?
C34 H34A 0.9800 . ?
C34 H34B 0.9800 . ?
C34 H34C 0.9800 . ?
C35 H35A 0.9800 . ?
C35 H35B 0.9800 . ?
C35 H35C 0.9800 . ?
C36 H36A 0.9800 . ?
C36 H36B 0.9800 . ?
C36 H36C 0.9800 . ?
C37 H37A 0.9800 . ?
C37 H37B 0.9800 . ?
C37 H37C 0.9800 . ?
C38 H38A 0.9800 . ?
C38 H38B 0.9800 . ?
C38 H38C 0.9800 . ?
C39 H39A 0.9800 . ?
C39 H39B 0.9800 . ?
C39 H39C 0.9800 . ?
C40 H40A 0.9800 . ?
C40 H40B 0.9800 . ?
C40 H40C 0.9800 . ?
Li1 Li2 3.019(9) . ?

loop_
_geom_torsion_atom_site_label_1
_geom_torsion_atom_site_label_2
_geom_torsion_atom_site_label_3
_geom_torsion_atom_site_label_4
_geom_torsion
_geom_torsion_site_symmetry_1
_geom_torsion_site_symmetry_2
_geom_torsion_site_symmetry_3
_geom_torsion_site_symmetry_4
_geom_torsion_publ_flag
Mo6 N17 C1 N18 178.7(2) . . . . ?
Mo6 N17 C1 C23 -2.9(5) . . . . ?
Mo6 N14 N13 Mo5 0.6(3) . . . . ?
Mo6 N14 N13 C9 172.3(2) . . . . ?
Mo6 N14 C7 N15 -171.4(2) . . . . ?
Mo6 N14 C7 C37 6.8(5) . . . . ?
Mo1 N1 N2 Mo2 -2.2(3) . . . . ?
Mo1 N1 N2 C13 -179.4(2) . . . . ?
Mo1 N1 C26 N3 179.4(2) . . . . ?
Mo1 N1 C26 C40 -1.9(6) . . . . ?
Mo1 N4 C4 N6 -177.9(2) . . . . ?
Mo1 N4 C4 C31 0.9(5) . . . . ?
Mo5 N16 N17 Mo6 1.2(3) . . . . ?
Mo5 N16 N17 C1 179.4(2) . . . . ?
Mo5 N16 C20 N18 -179.6(2) . . . . ?
Mo5 N16 C20 C36 0.9(5) . . . . ?
Mo5 N13 C9 N15 170.5(2) . . . . ?
Mo5 N13 C9 C34 -8.9(5) . . . . ?
Mo2 N5 N4 Mo1 2.3(3) . . . . ?
Mo2 N5 N4 C4 -175.8(2) . . . . ?
Mo2 N5 C6 N6 175.6(2) . . . . ?
Mo2 N5 C6 C32 -4.7(5) . . . . ?
Mo2 N2 C13 N3 -176.9(2) . . . . ?
Mo2 N2 C13 C25 2.9(5) . . . . ?
Mo7 N19 N20 Mo8 9.5(3) . . . . ?
Mo7 N19 N20 C5 -166.1(2) . . . . ?
Mo7 N19 C8 N21 165.0(2) . . . . ?
Mo7 N19 C8 C19 -14.6(5) . . . . ?
Mo7 N22 C22 N24 179.7(2) . . . . ?
Mo7 N22 C22 C16 -0.7(5) . . . . ?
Mo4 N8 N7 Mo3 -9.9(3) . . . . ?
Mo4 N8 N7 C12 170.4(2) . . . . ?
Mo4 N8 C11 N9 -169.9(2) . . . . ?
Mo4 N8 C11 C27 8.3(5) . . . . ?
Mo4 N11 N10 Mo3 -14.6(3) . . . . ?
Mo4 N11 N10 C3 -177.7(2) . . . . ?
Mo4 N11 C2 N12 177.3(2) . . . . ?
Mo4 N11 C2 C21 -2.3(5) . . . . ?
Mo3 N7 C12 N9 -179.0(2) . . . . ?
Mo3 N7 C12 C28 3.3(5) . . . . ?
Mo3 N10 C3 N12 -161.4(2) . . . . ?
Mo3 N10 C3 C24 18.7(5) . . . . ?
Mo8 N23 N22 Mo7 8.3(3) . . . . ?
Mo8 N23 N22 C22 -171.0(2) . . . . ?
Mo8 N23 C14 N24 171.1(2) . . . . ?
Mo8 N23 C14 C33 -6.8(5) . . . . ?
Mo8 N20 C5 N21 -175.2(2) . . . . ?
Mo8 N20 C5 C30 4.7(5) . . . . ?
N8 N7 C12 N9 0.6(4) . . . . ?
N8 N7 C12 C28 -177.1(3) . . . . ?
N16 N17 C1 N18 0.7(4) . . . . ?
N16 N17 C1 C23 179.1(3) . . . . ?
N19 N20 C5 N21 -0.1(4) . . . . ?
N19 N20 C5 C30 179.8(3) . . . . ?
N11 N10 C3 N12 0.2(4) . . . . ?
N11 N10 C3 C24 -179.8(3) . . . . ?
N23 N22 C22 N24 -1.1(3) . . . . ?
N23 N22 C22 C16 178.5(3) . . . . ?
N1 N2 C13 N3 -0.1(4) . . . . ?
N1 N2 C13 C25 179.8(3) . . . . ?
N7 N8 C11 N9 0.1(4) . . . . ?
N7 N8 C11 C27 178.4(3) . . . . ?
N20 N19 C8 N21 0.2(4) . . . . ?
N20 N19 C8 C19 -179.4(3) . . . . ?
N10 N11 C2 N12 0.2(4) . . . . ?
N10 N11 C2 C21 -179.4(3) . . . . ?
N5 N4 C4 N6 0.0(4) . . . . ?
N5 N4 C4 C31 178.8(3) . . . . ?
N17 N16 C20 N18 0.5(4) . . . . ?
N17 N16 C20 C36 -179.0(3) . . . . ?
N2 N1 C26 N3 0.1(4) . . . . ?
N2 N1 C26 C40 178.8(4) . . . . ?
N14 N13 C9 N15 -0.3(4) . . . . ?
N14 N13 C9 C34 -179.8(3) . . . . ?
N4 N5 C6 N6 0.6(4) . . . . ?
N4 N5 C6 C32 -179.6(3) . . . . ?
N22 N23 C14 N24 0.6(4) . . . . ?
N22 N23 C14 C33 -177.4(3) . . . . ?
N13 N14 C7 N15 0.0(4) . . . . ?
N13 N14 C7 C37 178.3(3) . . . . ?
N25 N26 C15 N27 0.4(4) . . . . ?
N25 N26 C15 C39 -179.2(3) . . . . ?
N29 N28 C17 N30 0.7(4) . . . . ?
N29 N28 C17 C38 -178.1(3) . . . . ?
N26 N25 C10 N27 -0.8(4) . . . . ?
N26 N25 C10 C35 178.0(3) . . . . ?
N28 N29 C18 N30 -0.1(4) . . . . ?
N28 N29 C18 C29 -178.9(3) . . . . ?
C1 N18 C20 N16 -0.1(4) . . . . ?
C1 N18 C20 C36 179.4(3) . . . . ?
C2 N11 N10 Mo3 162.8(2) . . . . ?
C2 N11 N10 C3 -0.2(3) . . . . ?
C2 N12 C3 N10 -0.1(4) . . . . ?
C2 N12 C3 C24 179.9(3) . . . . ?
C3 N12 C2 N11 -0.1(4) . . . . ?
C3 N12 C2 C21 179.6(3) . . . . ?
C4 N6 C6 N5 -0.6(4) . . . . ?
C4 N6 C6 C32 179.6(3) . . . . ?
C5 N21 C8 N19 -0.3(4) . . . . ?
C5 N21 C8 C19 179.3(3) . . . . ?
C6 N5 N4 Mo1 177.8(2) . . . . ?
C6 N5 N4 C4 -0.3(3) . . . . ?
C6 N6 C4 N4 0.3(4) . . . . ?
C6 N6 C4 C31 -178.4(3) . . . . ?
C7 N14 N13 Mo5 -171.6(2) . . . . ?
C7 N14 N13 C9 0.2(3) . . . . ?
C7 N15 C9 N13 0.4(4) . . . . ?
C7 N15 C9 C34 179.8(3) . . . . ?
C8 N19 N20 Mo8 175.6(2) . . . . ?
C8 N19 N20 C5 0.0(3) . . . . ?
C8 N21 C5 N20 0.2(4) . . . . ?
C8 N21 C5 C30 -179.7(3) . . . . ?
C9 N15 C7 N14 -0.2(4) . . . . ?
C9 N15 C7 C37 -178.5(3) . . . . ?
C10 N25 N26 C15 0.2(4) . . . . ?
C10 N27 C15 N26 -0.9(4) . . . . ?
C10 N27 C15 C39 178.7(4) . . . . ?
C11 N8 N7 Mo3 179.2(2) . . . . ?
C11 N8 N7 C12 -0.4(3) . . . . ?
C11 N9 C12 N7 -0.5(4) . . . . ?
C11 N9 C12 C28 177.2(3) . . . . ?
C12 N9 C11 N8 0.2(4) . . . . ?
C12 N9 C11 C27 -178.1(3) . . . . ?
C13 N3 C26 N1 -0.2(4) . . . . ?
C13 N3 C26 C40 -178.9(4) . . . . ?
C14 N23 N22 Mo7 179.6(2) . . . . ?
C14 N23 N22 C22 0.3(3) . . . . ?
C14 N24 C22 N22 1.4(4) . . . . ?
C14 N24 C22 C16 -178.2(3) . . . . ?
C15 N27 C10 N25 1.0(4) . . . . ?
C15 N27 C10 C35 -177.7(4) . . . . ?
C17 N30 C18 N29 0.5(4) . . . . ?
C17 N30 C18 C29 179.3(3) . . . . ?
C18 N30 C17 N28 -0.7(4) . . . . ?
C18 N30 C17 C38 178.0(4) . . . . ?
C18 N29 N28 C17 -0.4(4) . . . . ?
C20 N16 N17 Mo6 -179.0(2) . . . . ?
C20 N16 N17 C1 -0.7(3) . . . . ?
C20 N18 C1 N17 -0.3(4) . . . . ?
C20 N18 C1 C23 -178.8(3) . . . . ?
C22 N24 C14 N23 -1.2(4) . . . . ?
C22 N24 C14 C33 176.7(3) . . . . ?
C26 N1 N2 Mo2 177.1(2) . . . . ?
C26 N1 N2 C13 0.0(3) . . . . ?
C26 N3 C13 N2 0.1(4) . . . . ?
C26 N3 C13 C25 -179.7(3) . . . . ?

loop_
_smtbx_masks_void_nr
_smtbx_masks_void_average_x
_smtbx_masks_void_average_y
_smtbx_masks_void_average_z
_smtbx_masks_void_volume
_smtbx_masks_void_count_electrons
_smtbx_masks_void_content
1 -0.563 -0.222 0.563 1209.1 411.1 '41 H2O'
